data_7240043
loop_
_publ_author_name
'Zhang, Li-Qing'
'Wang, Xiu-Wen'
'Gu, Lei'
'Yu, Ying-Hui'
'Gao, Jin-Sheng'

_publ_section_title
;
 Three pairs of luminescent coordination polymers based on CoII and CdII
 clusters for the detection of antibiotics, pesticides and chiral nitro
 aromatic compounds
;
_journal_issue 16
_journal_name_full 'RSC Advances'
_journal_page_first 9476
_journal_page_last 9485
_journal_paper_doi 10.1039/D0RA00329H
_journal_volume 10
_journal_year 2020
_chemical_absolute_configuration ad
_chemical_formula_sum 'C124 H98 Cd6 N12 O35'
_chemical_formula_weight 2990.54
_space_group_IT_number 4
_space_group_name_Hall 'P 2yb'
_space_group_name_H-M_alt 'P 1 21 1'
_symmetry_cell_setting monoclinic
_symmetry_space_group_name_H-M 'P 1 21 1'
_atom_sites_solution_hydrogens geom
_atom_sites_solution_primary direct
_atom_sites_solution_secondary difmap
_audit_creation_method SHELXL-97
_audit_update_record
;
2019-11-14 deposited with the CCDC.	2020-02-25 downloaded from the CCDC.
;
_cell_angle_alpha 90.00
_cell_angle_beta 102.803(4)
_cell_angle_gamma 90.00
_cell_formula_units_Z 2
_cell_length_a 10.7678(12)
_cell_length_b 43.169(5)
_cell_length_c 14.1953(16)
_cell_measurement_reflns_used 31848
_cell_measurement_temperature 303(2)
_cell_measurement_theta_max 28.30
_cell_measurement_theta_min 2.68
_cell_volume 6434.4(13)
_computing_cell_refinement 'Bruker SMART'
_computing_data_collection 'Bruker SMART'
_computing_data_reduction 'Bruker SAINT'
_computing_molecular_graphics 'Bruker SHELXTL'
_computing_publication_material 'Bruker SHELXTL'
_computing_structure_refinement 'SHELXL-97 (Sheldrick, 1997)'
_computing_structure_solution 'SHELXS-97 (Sheldrick, 1990)'
_diffrn_ambient_temperature 303(2)
_diffrn_measured_fraction_theta_full 0.997
_diffrn_measured_fraction_theta_max 0.997
_diffrn_measurement_device_type 'Bruker APEX CCD area detector'
_diffrn_measurement_method 'phi and omega scans'
_diffrn_radiation_monochromator graphite
_diffrn_radiation_source 'fine-focus sealed tube'
_diffrn_radiation_type MoK\a
_diffrn_radiation_wavelength 0.71073
_diffrn_reflns_av_R_equivalents 0.0364
_diffrn_reflns_av_sigmaI/netI 0.0435
_diffrn_reflns_limit_h_max 14
_diffrn_reflns_limit_h_min -13
_diffrn_reflns_limit_k_max 57
_diffrn_reflns_limit_k_min -57
_diffrn_reflns_limit_l_max 18
_diffrn_reflns_limit_l_min -18
_diffrn_reflns_number 99283
_diffrn_reflns_theta_full 28.30
_diffrn_reflns_theta_max 28.30
_diffrn_reflns_theta_min 2.68
_exptl_absorpt_coefficient_mu 1.055
_exptl_absorpt_correction_T_max 0.8839
_exptl_absorpt_correction_T_min 0.7934
_exptl_absorpt_correction_type multi-scan
_exptl_absorpt_process_details SADABS
_exptl_crystal_colour colourless
_exptl_crystal_density_diffrn 1.544
_exptl_crystal_density_method 'not measured'
_exptl_crystal_description block
_exptl_crystal_F_000 2988
_exptl_crystal_size_max 0.23
_exptl_crystal_size_mid 0.19
_exptl_crystal_size_min 0.12
_refine_diff_density_max 1.445
_refine_diff_density_min -1.548
_refine_diff_density_rms 0.086
_refine_ls_abs_structure_details 'Flack H D (1983), Acta Cryst. A39, 876-881'
_refine_ls_abs_structure_Flack 0.050(17)
_refine_ls_extinction_method none
_refine_ls_goodness_of_fit_ref 1.038
_refine_ls_hydrogen_treatment constr
_refine_ls_matrix_type full
_refine_ls_number_parameters 1602
_refine_ls_number_reflns 31848
_refine_ls_number_restraints 1
_refine_ls_restrained_S_all 1.038
_refine_ls_R_factor_all 0.0637
_refine_ls_R_factor_gt 0.0509
_refine_ls_shift/su_max 0.002
_refine_ls_shift/su_mean 0.000
_refine_ls_structure_factor_coef Fsqd
_refine_ls_weighting_details 'calc w=1/[\s^2^(Fo^2^)+(0.0721P)^2^+4.5264P] where P=(Fo^2^+2Fc^2^)/3'
_refine_ls_weighting_scheme calc
_refine_ls_wR_factor_gt 0.1284
_refine_ls_wR_factor_ref 0.1348
_reflns_number_gt 25861
_reflns_number_total 31848
_reflns_threshold_expression >2sigma(I)
_cod_data_source_file d0ra00329h2.cif
_cod_data_source_block 1004
_cod_depositor_comments
;
The following automatic conversions were performed:

data item '_symmetry_cell_setting' value 'Monoclinic' was changed to
'monoclinic' in accordance with the
/home/data/users/saulius/crontab/automatic-downloads/current/RSC/lib/dictionaries/cif_core.dic
dictionary named 'cif_core.dic' version 2.4.2 last updated on
2011-04-26.

Automatic conversion script
Id: cif_fix_values 7556 2019-12-06 15:28:31Z antanas 

 Adding full bibliography for 7240042--7240047.cif.
;
_cod_original_cell_volume 6434.5(12)
_cod_original_sg_symbol_H-M P2(1)
_cod_database_code 7240043

loop_
_symmetry_equiv_pos_as_xyz
'x, y, z'
'-x, y+1/2, -z'

loop_
_atom_site_label
_atom_site_type_symbol
_atom_site_fract_x
_atom_site_fract_y
_atom_site_fract_z
_atom_site_U_iso_or_equiv
_atom_site_adp_type
_atom_site_occupancy
_atom_site_symmetry_multiplicity
_atom_site_calc_flag
_atom_site_refinement_flags
_atom_site_disorder_assembly
_atom_site_disorder_group
Cd1 Cd -0.46434(4) 1.210190(10) 0.35978(4) 0.05560(12) Uani 1 1 d . . .
Cd2 Cd -0.58371(5) 1.024427(9) 0.24264(4) 0.05539(12) Uani 1 1 d . . .
Cd3 Cd -0.33701(4) 0.975499(8) 0.15186(3) 0.04213(9) Uani 1 1 d . . .
Cd4 Cd 0.22257(4) 0.893830(13) 0.58372(4) 0.05813(12) Uani 1 1 d . . .
Cd5 Cd -0.29280(4) 0.802600(9) 0.18466(3) 0.04563(9) Uani 1 1 d . . .
Cd6 Cd 0.11796(5) 0.617657(13) 0.23944(4) 0.06433(13) Uani 1 1 d . . .
C1 C -0.5133(7) 1.2785(2) 0.2615(6) 0.074(2) Uani 1 1 d . . .
H1A H -0.5206 1.2677 0.2039 0.088 Uiso 1 1 calc R . .
C2 C -0.5337(9) 1.3107(2) 0.2574(7) 0.081(2) Uani 1 1 d . . .
H2A H -0.5582 1.3210 0.1987 0.098 Uiso 1 1 calc R . .
C3 C -0.5167(7) 1.32558(19) 0.3401(8) 0.078(2) Uani 1 1 d . . .
H3A H -0.5259 1.3470 0.3392 0.093 Uiso 1 1 calc R . .
C4 C -0.4853(6) 1.31040(17) 0.4298(6) 0.0632(17) Uani 1 1 d . . .
C5 C -0.4687(8) 1.3264(2) 0.5243(8) 0.086(3) Uani 1 1 d . . .
H5A H -0.4822 1.3476 0.5267 0.103 Uiso 1 1 calc R . .
C6 C -0.4357(7) 1.3108(2) 0.6022(6) 0.072(2) Uani 1 1 d . . .
H6A H -0.4242 1.3215 0.6605 0.087 Uiso 1 1 calc R . .
C7 C -0.4151(7) 1.27757(19) 0.6058(5) 0.0645(19) Uani 1 1 d . . .
C8 C -0.3846(10) 1.2617(3) 0.6902(7) 0.089(3) Uani 1 1 d . . .
H8A H -0.3823 1.2715 0.7489 0.107 Uiso 1 1 calc R . .
C9 C -0.3593(11) 1.2329(4) 0.6871(7) 0.113(4) Uani 1 1 d . . .
H9A H -0.3275 1.2225 0.7448 0.135 Uiso 1 1 calc R . .
C10 C -0.3786(9) 1.2150(3) 0.5939(8) 0.092(3) Uani 1 1 d . . .
H10 H -0.3661 1.1937 0.5933 0.110 Uiso 1 1 calc R . .
C11 C -0.4297(6) 1.26195(15) 0.5193(5) 0.0519(14) Uani 1 1 d . . .
C12 C -0.4683(5) 1.27812(15) 0.4279(5) 0.0493(13) Uani 1 1 d . . .
C13 C -0.6671(6) 1.17340(15) 0.3535(4) 0.0495(13) Uani 1 1 d . . .
C14 C -0.7808(5) 1.15241(13) 0.3486(4) 0.0441(12) Uani 1 1 d . . .
C15 C -0.9006(5) 1.16216(15) 0.3100(5) 0.0484(13) Uani 1 1 d . . .
H15A H -0.9148 1.1818 0.2824 0.058 Uiso 1 1 calc R . .
C16 C -1.0047(6) 1.14206(15) 0.3120(5) 0.0545(15) Uani 1 1 d . . .
C17 C -0.9846(6) 1.11363(15) 0.3529(5) 0.0556(15) Uani 1 1 d . . .
H17A H -1.0531 1.1005 0.3529 0.067 Uiso 1 1 calc R . .
C18 C -0.8648(7) 1.10427(15) 0.3938(5) 0.0547(15) Uani 1 1 d . . .
C19 C -0.7595(6) 1.12346(15) 0.3923(5) 0.0540(14) Uani 1 1 d . . .
H19A H -0.6772 1.1169 0.4200 0.065 Uiso 1 1 calc R . .
C20 C -1.1697(7) 1.17719(19) 0.2297(7) 0.074(2) Uani 1 1 d . . .
H20A H -1.0983 1.1918 0.2415 0.089 Uiso 1 1 calc R . .
C21 C -1.2120(14) 1.1711(3) 0.1217(9) 0.134(5) Uani 1 1 d . . .
H21A H -1.1395 1.1655 0.0964 0.201 Uiso 1 1 calc R . .
H21B H -1.2500 1.1895 0.0898 0.201 Uiso 1 1 calc R . .
H21C H -1.2731 1.1546 0.1106 0.201 Uiso 1 1 calc R . .
C22 C -1.2781(5) 1.19025(15) 0.2741(6) 0.0561(16) Uani 1 1 d . . .
C23 C -0.7297(8) 1.06132(18) 0.4701(5) 0.0699(19) Uani 1 1 d . . .
H23A H -0.6710 1.0762 0.5088 0.084 Uiso 1 1 calc R . .
C24 C -0.7457(13) 1.0335(3) 0.5330(7) 0.115(4) Uani 1 1 d . . .
H24A H -0.7887 1.0399 0.5822 0.173 Uiso 1 1 calc R . .
H24B H -0.6634 1.0253 0.5627 0.173 Uiso 1 1 calc R . .
H24C H -0.7950 1.0178 0.4936 0.173 Uiso 1 1 calc R . .
C25 C -0.6750(7) 1.05024(14) 0.3896(5) 0.0592(17) Uani 1 1 d . . .
C26 C -0.5135(7) 1.09790(16) 0.2292(7) 0.071(2) Uani 1 1 d . . .
H26A H -0.4823 1.0961 0.2955 0.086 Uiso 1 1 calc R . .
C27 C -0.5101(8) 1.12657(16) 0.1860(8) 0.078(2) Uani 1 1 d . . .
H27A H -0.4721 1.1433 0.2225 0.093 Uiso 1 1 calc R . .
C28 C -0.5621(8) 1.13019(15) 0.0910(7) 0.072(2) Uani 1 1 d . . .
H28A H -0.5653 1.1498 0.0633 0.086 Uiso 1 1 calc R . .
C29 C -0.6112(6) 1.10472(13) 0.0337(6) 0.0614(18) Uani 1 1 d . . .
C30 C -0.6662(7) 1.10633(18) -0.0659(7) 0.074(2) Uani 1 1 d . . .
H30A H -0.6683 1.1254 -0.0968 0.089 Uiso 1 1 calc R . .
C31 C -0.7166(8) 1.08110(19) -0.1189(7) 0.074(2) Uani 1 1 d . . .
H31A H -0.7517 1.0830 -0.1847 0.088 Uiso 1 1 calc R . .
C32 C -0.7146(6) 1.05221(15) -0.0724(5) 0.0560(15) Uani 1 1 d . . .
C33 C -0.7645(6) 1.02500(18) -0.1243(6) 0.0638(16) Uani 1 1 d . . .
H33A H -0.7987 1.0258 -0.1904 0.077 Uiso 1 1 calc R . .
C34 C -0.7610(6) 0.99828(17) -0.0755(6) 0.0656(18) Uani 1 1 d . . .
H34A H -0.7930 0.9803 -0.1083 0.079 Uiso 1 1 calc R . .
C35 C -0.7101(6) 0.99714(15) 0.0237(5) 0.0588(16) Uani 1 1 d . . .
H35A H -0.7106 0.9783 0.0556 0.071 Uiso 1 1 calc R . .
C36 C -0.6629(5) 1.04966(12) 0.0270(5) 0.0470(13) Uani 1 1 d . . .
C37 C -0.6125(5) 1.07594(12) 0.0814(5) 0.0475(13) Uani 1 1 d . . .
C38 C -0.2686(6) 1.05030(15) 0.1343(6) 0.0580(15) Uani 1 1 d . . .
H38A H -0.2347 1.0485 0.2002 0.070 Uiso 1 1 calc R . .
C39 C -0.2667(6) 1.07944(14) 0.0864(6) 0.0627(19) Uani 1 1 d . . .
H39A H -0.2297 1.0964 0.1226 0.075 Uiso 1 1 calc R . .
C40 C -0.3149(6) 1.08331(15) -0.0061(7) 0.066(2) Uani 1 1 d . . .
H40A H -0.3118 1.1025 -0.0351 0.080 Uiso 1 1 calc R . .
C41 C -0.3719(6) 1.05736(15) -0.0609(6) 0.0563(16) Uani 1 1 d . . .
C42 C -0.4266(8) 1.0587(2) -0.1612(7) 0.074(2) Uani 1 1 d . . .
H42A H -0.4306 1.0777 -0.1930 0.089 Uiso 1 1 calc R . .
C43 C -0.4710(8) 1.0343(2) -0.2097(6) 0.078(2) Uani 1 1 d . . .
H43A H -0.5018 1.0361 -0.2761 0.094 Uiso 1 1 calc R . .
C44 C -0.4749(6) 1.00418(18) -0.1652(5) 0.0590(16) Uani 1 1 d . . .
C45 C -0.5247(7) 0.9765(2) -0.2139(5) 0.0714(19) Uani 1 1 d . . .
H45A H -0.5592 0.9769 -0.2801 0.086 Uiso 1 1 calc R . .
C46 C -0.5222(7) 0.94976(19) -0.1650(6) 0.0689(19) Uani 1 1 d . . .
H46A H -0.5517 0.9315 -0.1972 0.083 Uiso 1 1 calc R . .
C47 C -0.4754(7) 0.94970(17) -0.0667(6) 0.0648(18) Uani 1 1 d . . .
H47A H -0.4775 0.9312 -0.0335 0.078 Uiso 1 1 calc R . .
C48 C -0.4261(5) 1.00181(14) -0.0647(4) 0.0466(12) Uani 1 1 d . . .
C49 C -0.3701(5) 1.02884(12) -0.0126(4) 0.0427(12) Uani 1 1 d . . .
C50 C -0.5425(8) 0.9280(2) 0.5738(7) 0.076(2) Uani 1 1 d . . .
C51 C -0.4060(6) 0.93760(17) 0.5929(5) 0.0596(17) Uani 1 1 d . . .
C52 C -0.3761(6) 0.96141(18) 0.5400(5) 0.0650(18) Uani 1 1 d . . .
H52A H -0.4373 0.9709 0.4921 0.078 Uiso 1 1 calc R . .
C53 C -0.2500(6) 0.97111(15) 0.5604(4) 0.0541(14) Uani 1 1 d . . .
C54 C -0.1564(6) 0.95723(14) 0.6329(4) 0.0483(13) Uani 1 1 d . . .
H54A H -0.0725 0.9640 0.6440 0.058 Uiso 1 1 calc R . .
C55 C -0.1896(6) 0.93343(15) 0.6876(4) 0.0515(13) Uani 1 1 d . . .
C56 C -0.3187(6) 0.92269(18) 0.6682(6) 0.0634(18) Uani 1 1 d . . .
H56A H -0.3439 0.9066 0.7036 0.076 Uiso 1 1 calc R . .
C57 C -0.2869(9) 1.01220(14) 0.4400(5) 0.071(2) Uani 1 1 d . . .
H57A H -0.3685 1.0162 0.4577 0.085 Uiso 1 1 calc R . .
C58 C -0.2153(13) 1.04274(17) 0.4321(8) 0.128(6) Uani 1 1 d . . .
H58A H -0.2290 1.0569 0.4809 0.192 Uiso 1 1 calc R . .
H58B H -0.2466 1.0517 0.3694 0.192 Uiso 1 1 calc R . .
H58C H -0.1259 1.0386 0.4411 0.192 Uiso 1 1 calc R . .
C59 C -0.3066(6) 0.99500(12) 0.3431(4) 0.0475(13) Uani 1 1 d . . .
C60 C 0.0217(5) 0.92859(15) 0.7836(4) 0.0487(13) Uani 1 1 d . . .
H60A H 0.0282 0.9512 0.7876 0.058 Uiso 1 1 calc R . .
C61 C 0.0841(8) 0.9144(2) 0.8805(5) 0.076(2) Uani 1 1 d . . .
H61A H 0.0486 0.9234 0.9304 0.114 Uiso 1 1 calc R . .
H61B H 0.1741 0.9182 0.8939 0.114 Uiso 1 1 calc R . .
H61C H 0.0691 0.8924 0.8785 0.114 Uiso 1 1 calc R . .
C62 C 0.0885(5) 0.91675(15) 0.7072(4) 0.0483(13) Uani 1 1 d . . .
C63 C -0.1303(6) 0.93952(13) 0.1371(4) 0.0489(13) Uani 1 1 d . . .
C64 C -0.0278(5) 0.91694(12) 0.1266(4) 0.0427(11) Uani 1 1 d . . .
C65 C -0.0638(5) 0.89045(13) 0.0701(4) 0.0437(11) Uani 1 1 d . . .
H65A H -0.1494 0.8867 0.0434 0.052 Uiso 1 1 calc R . .
C66 C 0.0261(6) 0.87009(13) 0.0542(4) 0.0446(12) Uani 1 1 d . . .
C67 C 0.1535(5) 0.87451(12) 0.0985(4) 0.0410(11) Uani 1 1 d . . .
H67A H 0.2142 0.8601 0.0895 0.049 Uiso 1 1 calc R . .
C68 C 0.1899(5) 0.89990(12) 0.1553(4) 0.0396(11) Uani 1 1 d . . .
C69 C 0.0998(6) 0.92244(12) 0.1693(4) 0.0470(12) Uani 1 1 d . . .
H69A H 0.1250 0.9402 0.2056 0.056 Uiso 1 1 calc R . .
C70 C -0.1259(6) 0.83608(18) -0.0457(4) 0.0568(16) Uani 1 1 d . . .
H70A H -0.1722 0.8538 -0.0795 0.068 Uiso 1 1 calc R . .
C71 C -0.1216(9) 0.8109(3) -0.1168(7) 0.100(4) Uani 1 1 d . . .
H71A H -0.1326 0.8197 -0.1803 0.150 Uiso 1 1 calc R . .
H71B H -0.1887 0.7963 -0.1159 0.150 Uiso 1 1 calc R . .
H71C H -0.0409 0.8005 -0.0999 0.150 Uiso 1 1 calc R . .
C72 C -0.1915(8) 0.82551(19) 0.0358(7) 0.073(2) Uani 1 1 d . . .
C73 C 0.3679(5) 0.92205(12) 0.2756(4) 0.0411(11) Uani 1 1 d . . .
H73A H 0.3031 0.9265 0.3126 0.049 Uiso 1 1 calc R . .
C74 C 0.4792(8) 0.90523(17) 0.3378(6) 0.075(2) Uani 1 1 d . . .
H74A H 0.4523 0.8851 0.3538 0.113 Uiso 1 1 calc R . .
H74B H 0.5102 0.9168 0.3960 0.113 Uiso 1 1 calc R . .
H74C H 0.5458 0.9031 0.3032 0.113 Uiso 1 1 calc R . .
C75 C 0.4095(5) 0.95206(13) 0.2331(5) 0.0484(13) Uani 1 1 d . . .
C76 C 0.1338(7) 0.85580(18) 0.3809(5) 0.0625(16) Uani 1 1 d . . .
H76A H 0.1382 0.8754 0.3547 0.075 Uiso 1 1 calc R . .
C77 C 0.0976(8) 0.8322(2) 0.3194(6) 0.075(2) Uani 1 1 d . . .
H77A H 0.0798 0.8354 0.2529 0.090 Uiso 1 1 calc R . .
C78 C 0.0880(8) 0.8039(2) 0.3562(7) 0.086(2) Uani 1 1 d . . .
H78A H 0.0634 0.7873 0.3146 0.104 Uiso 1 1 calc R . .
C79 C 0.1147(6) 0.7988(2) 0.4586(6) 0.071(2) Uani 1 1 d . . .
C80 C 0.1050(9) 0.7692(2) 0.4974(9) 0.092(3) Uani 1 1 d . . .
H80A H 0.0822 0.7523 0.4568 0.110 Uiso 1 1 calc R . .
C81 C 0.1290(9) 0.7656(3) 0.5932(10) 0.101(3) Uani 1 1 d . . .
H81A H 0.1218 0.7462 0.6194 0.122 Uiso 1 1 calc R . .
C82 C 0.1668(9) 0.7925(2) 0.6575(7) 0.089(3) Uani 1 1 d . . .
C83 C 0.1989(13) 0.7902(3) 0.7597(10) 0.115(4) Uani 1 1 d . . .
H83A H 0.1974 0.7711 0.7899 0.138 Uiso 1 1 calc R . .
C84 C 0.2320(13) 0.8163(3) 0.8129(9) 0.122(4) Uani 1 1 d . . .
H84A H 0.2406 0.8159 0.8795 0.146 Uiso 1 1 calc R . .
C85 C 0.2539(11) 0.8450(3) 0.7652(7) 0.100(3) Uani 1 1 d . . .
H85A H 0.2897 0.8620 0.8014 0.120 Uiso 1 1 calc R . .
C86 C 0.1841(6) 0.8223(2) 0.6190(7) 0.068(2) Uani 1 1 d . . .
C87 C 0.1544(5) 0.82403(16) 0.5125(5) 0.0556(16) Uani 1 1 d . . .
C88 C -0.2078(7) 0.87127(15) 0.2835(5) 0.0551(14) Uani 1 1 d . . .
H88A H -0.2149 0.8772 0.2196 0.066 Uiso 1 1 calc R . .
C89 C -0.1780(6) 0.89343(14) 0.3530(5) 0.0569(15) Uani 1 1 d . . .
H89A H -0.1667 0.9139 0.3364 0.068 Uiso 1 1 calc R . .
C90 C -0.1651(6) 0.88520(15) 0.4467(5) 0.0588(16) Uani 1 1 d . . .
H90A H -0.1454 0.9001 0.4951 0.071 Uiso 1 1 calc R . .
C91 C -0.1812(5) 0.85470(14) 0.4703(4) 0.0453(12) Uani 1 1 d . . .
C92 C -0.1636(7) 0.84382(18) 0.5689(5) 0.0627(17) Uani 1 1 d . . .
H92A H -0.1425 0.8579 0.6195 0.075 Uiso 1 1 calc R . .
C93 C -0.1774(6) 0.81319(18) 0.5888(5) 0.0615(17) Uani 1 1 d . . .
H93A H -0.1631 0.8066 0.6527 0.074 Uiso 1 1 calc R . .
C94 C -0.2135(5) 0.79155(15) 0.5129(4) 0.0496(13) Uani 1 1 d . . .
C95 C -0.2364(7) 0.76031(19) 0.5299(6) 0.0686(19) Uani 1 1 d . . .
H95A H -0.2250 0.7529 0.5928 0.082 Uiso 1 1 calc R . .
C96 C -0.2765(7) 0.74026(17) 0.4516(6) 0.0653(18) Uani 1 1 d . . .
H96A H -0.2916 0.7195 0.4620 0.078 Uiso 1 1 calc R . .
C97 C -0.2932(7) 0.75154(14) 0.3604(5) 0.0565(15) Uani 1 1 d . . .
H97A H -0.3203 0.7379 0.3091 0.068 Uiso 1 1 calc R . .
C98 C -0.2331(5) 0.80087(13) 0.4157(4) 0.0420(11) Uani 1 1 d . . .
C99 C -0.2143(5) 0.83269(13) 0.3951(4) 0.0417(11) Uani 1 1 d . . .
C100 C -0.6460(12) 0.6409(3) 0.2423(17) 0.136(7) Uani 1 1 d . . .
C101 C -0.5205(9) 0.65582(19) 0.2341(9) 0.088(3) Uani 1 1 d . . .
C102 C -0.5131(8) 0.66943(18) 0.1445(8) 0.087(3) Uani 1 1 d . . .
H10C H -0.5823 0.6689 0.0921 0.105 Uiso 1 1 calc R . .
C103 C -0.4024(8) 0.68327(16) 0.1374(6) 0.073(2) Uani 1 1 d . . .
C104 C -0.2972(7) 0.68360(14) 0.2128(5) 0.0619(18) Uani 1 1 d . . .
H10D H -0.2212 0.6924 0.2053 0.074 Uiso 1 1 calc R . .
C105 C -0.3066(7) 0.67047(13) 0.3004(5) 0.0531(14) Uani 1 1 d . . .
C106 C -0.4221(8) 0.65650(18) 0.3079(7) 0.078(2) Uani 1 1 d . . .
H10E H -0.4289 0.6476 0.3661 0.094 Uiso 1 1 calc R . .
C107 C -0.3027(12) 0.71535(19) 0.0414(5) 0.091(3) Uani 1 1 d . . .
H10F H -0.2226 0.7038 0.0600 0.109 Uiso 1 1 calc R . .
C108 C -0.3192(18) 0.7246(2) -0.0632(7) 0.151(7) Uani 1 1 d . . .
H10G H -0.3150 0.7065 -0.1016 0.227 Uiso 1 1 calc R . .
H10H H -0.2528 0.7387 -0.0697 0.227 Uiso 1 1 calc R . .
H10I H -0.4005 0.7344 -0.0849 0.227 Uiso 1 1 calc R . .
C109 C -0.2917(11) 0.74378(15) 0.1041(5) 0.076(3) Uani 1 1 d . . .
C110 C -0.0891(6) 0.68185(15) 0.3710(5) 0.0536(14) Uani 1 1 d . . .
H11A H -0.0973 0.7027 0.3434 0.064 Uiso 1 1 calc R . .
C111 C -0.0066(8) 0.6826(2) 0.4741(5) 0.072(2) Uani 1 1 d . . .
H11B H -0.0355 0.6989 0.5099 0.108 Uiso 1 1 calc R . .
H11C H 0.0806 0.6862 0.4717 0.108 Uiso 1 1 calc R . .
H11D H -0.0135 0.6631 0.5052 0.108 Uiso 1 1 calc R . .
C112 C -0.0274(8) 0.65975(19) 0.3077(5) 0.0628(18) Uani 1 1 d . . .
C113 C -0.0484(6) 0.64282(15) 0.0330(5) 0.0582(15) Uani 1 1 d . . .
H11E H -0.0462 0.6611 0.0679 0.070 Uiso 1 1 calc R . .
C114 C -0.1048(7) 0.64359(18) -0.0648(5) 0.0633(17) Uani 1 1 d . . .
H11F H -0.1357 0.6619 -0.0957 0.076 Uiso 1 1 calc R . .
C115 C -0.1130(6) 0.6163(2) -0.1136(5) 0.0622(17) Uani 1 1 d . . .
H11G H -0.1542 0.6158 -0.1785 0.075 Uiso 1 1 calc R . .
C116 C -0.0613(5) 0.58936(17) -0.0684(5) 0.0541(15) Uani 1 1 d . . .
C117 C -0.0608(7) 0.5602(2) -0.1161(6) 0.076(2) Uani 1 1 d . . .
H11H H -0.0950 0.5587 -0.1821 0.091 Uiso 1 1 calc R . .
C118 C -0.0114(7) 0.53487(19) -0.0664(7) 0.074(2) Uani 1 1 d . . .
H11I H -0.0138 0.5161 -0.0988 0.088 Uiso 1 1 calc R . .
C119 C 0.0429(6) 0.53597(17) 0.0312(6) 0.0639(18) Uani 1 1 d . . .
C120 C 0.0994(8) 0.50986(18) 0.0827(8) 0.079(2) Uani 1 1 d . . .
H12A H 0.1013 0.4910 0.0516 0.095 Uiso 1 1 calc R . .
C121 C 0.1524(9) 0.5128(2) 0.1812(9) 0.094(3) Uani 1 1 d . . .
H12B H 0.1882 0.4957 0.2169 0.112 Uiso 1 1 calc R . .
C122 C 0.1517(9) 0.5417(2) 0.2264(7) 0.083(2) Uani 1 1 d . . .
H12C H 0.1867 0.5432 0.2923 0.099 Uiso 1 1 calc R . .
C123 C 0.0493(6) 0.56408(15) 0.0812(5) 0.0515(14) Uani 1 1 d . . .
C124 C -0.0042(5) 0.59141(14) 0.0315(4) 0.0451(12) Uani 1 1 d . . .
N1 N -0.4847(5) 1.26308(13) 0.3426(4) 0.0570(13) Uani 1 1 d . . .
N2 N -0.4141(5) 1.23099(13) 0.5129(4) 0.0594(13) Uani 1 1 d . . .
N3 N -0.5598(5) 1.07279(11) 0.1790(4) 0.0569(13) Uani 1 1 d . . .
N4 N -0.6605(4) 1.02190(11) 0.0750(4) 0.0480(11) Uani 1 1 d . . .
N5 N -0.3200(4) 1.02544(11) 0.0825(4) 0.0463(10) Uani 1 1 d . . .
N6 N -0.4260(4) 0.97518(11) -0.0152(3) 0.0462(10) Uani 1 1 d . . .
N7 N 0.1633(5) 0.85326(14) 0.4753(4) 0.0573(13) Uani 1 1 d . . .
N8 N 0.2233(6) 0.84662(18) 0.6718(5) 0.0697(17) Uani 1 1 d . . .
N9 N -0.2272(5) 0.84168(11) 0.3011(3) 0.0441(10) Uani 1 1 d . . .
N10 N -0.2728(5) 0.78146(11) 0.3397(4) 0.0464(11) Uani 1 1 d . . .
N11 N 0.0015(5) 0.61842(13) 0.0790(4) 0.0514(11) Uani 1 1 d . . .
N12 N 0.1028(6) 0.56710(14) 0.1788(4) 0.0629(14) Uani 1 1 d . . .
O1 O -0.6819(4) 1.19813(12) 0.3065(4) 0.0663(12) Uani 1 1 d . . .
O2 O -0.5608(5) 1.16503(12) 0.3994(5) 0.0755(15) Uani 1 1 d . . .
O3 O -1.1305(5) 1.14978(13) 0.2736(6) 0.093(2) Uani 1 1 d . . .
O4 O -1.2844(5) 1.18312(14) 0.3548(4) 0.0782(15) Uani 1 1 d . . .
O5 O -1.3589(5) 1.20789(15) 0.2233(4) 0.0773(15) Uani 1 1 d . . .
O6 O -0.8524(6) 1.07562(13) 0.4383(4) 0.0748(14) Uani 1 1 d . . .
O7 O -0.5555(5) 1.04874(14) 0.4003(4) 0.0817(17) Uani 1 1 d . . .
O8 O -0.7494(5) 1.04131(11) 0.3118(3) 0.0613(11) Uani 1 1 d . . .
O9 O -0.5684(6) 0.90291(18) 0.6023(6) 0.098(2) Uani 1 1 d . . .
O10 O -0.6246(7) 0.9441(3) 0.5269(8) 0.168(5) Uani 1 1 d . . .
O11 O -0.2022(5) 0.99439(11) 0.5144(4) 0.0723(15) Uani 1 1 d . . .
O12 O -0.3765(4) 1.00948(11) 0.2710(3) 0.0586(11) Uani 1 1 d . . .
O13 O -0.2545(5) 0.97132(11) 0.3315(4) 0.0665(12) Uani 1 1 d . . .
O14 O -0.1104(4) 0.91950(11) 0.7631(4) 0.0616(12) Uani 1 1 d . . .
O15 O 0.0330(4) 0.89995(12) 0.6431(3) 0.0603(11) Uani 1 1 d . . .
O16 O 0.2019(4) 0.92572(15) 0.7155(4) 0.0735(15) Uani 1 1 d . . .
O17 O -0.1009(5) 0.96727(10) 0.1576(4) 0.0672(13) Uani 1 1 d . . .
O18 O -0.2413(4) 0.93001(10) 0.1295(4) 0.0574(10) Uani 1 1 d . . .
O19 O 0.0026(4) 0.84499(10) -0.0057(3) 0.0514(9) Uani 1 1 d . . .
O20 O -0.3078(7) 0.8229(2) 0.0143(7) 0.133(3) Uani 1 1 d . . .
O21 O -0.1275(8) 0.81868(14) 0.1137(5) 0.092(2) Uani 1 1 d . . .
O22 O 0.3182(4) 0.90062(10) 0.1976(4) 0.0568(11) Uani 1 1 d . . .
O23 O 0.4777(4) 0.95024(10) 0.1750(3) 0.0553(10) Uani 1 1 d . . .
O24 O 0.3735(5) 0.97605(10) 0.2689(4) 0.0703(13) Uani 1 1 d . . .
O25 O -0.6608(11) 0.6305(3) 0.3112(13) 0.173(6) Uani 1 1 d . . .
O26 O -0.7323(8) 0.6402(3) 0.1663(9) 0.184(6) Uani 1 1 d . . .
O27 O -0.4023(8) 0.69510(13) 0.0488(4) 0.098(2) Uani 1 1 d . . .
O28 O -0.1869(7) 0.75364(13) 0.1471(4) 0.0878(18) Uani 1 1 d . . .
O29 O -0.3913(8) 0.75665(14) 0.1095(5) 0.098(2) Uani 1 1 d . . .
O30 O -0.2117(5) 0.67073(11) 0.3814(3) 0.0593(11) Uani 1 1 d . . .
O31 O 0.0605(7) 0.67083(17) 0.2766(5) 0.0925(18) Uani 1 1 d . . .
O32 O -0.0669(7) 0.63213(14) 0.2970(5) 0.0860(17) Uani 1 1 d . . .
O1W O 0.1506(8) 0.92548(17) 0.4522(5) 0.108(2) Uani 1 1 d . . .
H1WA H 0.1858 0.9205 0.4089 0.161 Uiso 1 1 d R . .
H1WB H 0.0965 0.9388 0.4315 0.161 Uiso 1 1 d R . .
O2W O 0.1415(11) 0.5960(2) 0.3925(5) 0.146(4) Uani 1 1 d . . .
H2WA H 0.1868 0.5806 0.3965 0.220 Uiso 1 1 d R . .
H2WB H 0.1618 0.6070 0.4394 0.220 Uiso 1 1 d R . .
O3W O -0.4896(5) 0.82522(12) 0.1636(4) 0.0687(12) Uani 1 1 d . . .
H3WA H -0.5170 0.8228 0.2126 0.103 Uiso 1 1 d R . .
H3WB H -0.5276 0.8144 0.1199 0.103 Uiso 1 1 d R . .

loop_
_atom_site_aniso_label
_atom_site_aniso_U_11
_atom_site_aniso_U_22
_atom_site_aniso_U_33
_atom_site_aniso_U_23
_atom_site_aniso_U_13
_atom_site_aniso_U_12
Cd1 0.0445(2) 0.0471(2) 0.0763(3) -0.0180(2) 0.0155(2) -0.00759(18)
Cd2 0.0614(3) 0.03032(17) 0.0658(3) -0.00055(18) -0.0043(2) 0.00399(18)
Cd3 0.04159(19) 0.03059(16) 0.0520(2) 0.00380(16) 0.00565(16) 0.00167(15)
Cd4 0.0394(2) 0.0801(3) 0.0552(3) 0.0057(2) 0.01127(18) 0.0020(2)
Cd5 0.0489(2) 0.03999(19) 0.0491(2) -0.00598(17) 0.01334(17) -0.00402(17)
Cd6 0.0601(3) 0.0698(3) 0.0554(3) -0.0109(2) -0.0035(2) 0.0079(2)
C1 0.060(4) 0.087(5) 0.067(5) -0.014(4) 0.001(3) -0.015(4)
C2 0.077(5) 0.073(5) 0.083(5) 0.015(4) -0.005(4) -0.018(4)
C3 0.056(4) 0.057(4) 0.124(8) 0.009(5) 0.029(4) -0.001(3)
C4 0.045(3) 0.062(4) 0.084(5) -0.019(4) 0.016(3) -0.010(3)
C5 0.062(4) 0.085(6) 0.122(8) -0.057(6) 0.046(5) -0.022(4)
C6 0.065(4) 0.089(6) 0.069(5) -0.034(4) 0.027(4) -0.020(4)
C7 0.052(4) 0.082(5) 0.066(4) -0.023(4) 0.027(3) -0.025(3)
C8 0.093(6) 0.112(8) 0.066(5) -0.023(5) 0.026(5) -0.018(6)
C9 0.104(8) 0.171(13) 0.059(5) 0.037(7) 0.010(5) -0.031(8)
C10 0.067(5) 0.099(7) 0.102(7) 0.013(6) 0.003(5) -0.014(5)
C11 0.042(3) 0.060(3) 0.057(3) -0.015(3) 0.018(3) -0.018(3)
C12 0.030(2) 0.059(3) 0.062(4) -0.012(3) 0.017(2) -0.009(2)
C13 0.048(3) 0.055(3) 0.045(3) -0.016(3) 0.008(2) -0.008(3)
C14 0.040(3) 0.048(3) 0.046(3) -0.015(2) 0.012(2) -0.008(2)
C15 0.040(3) 0.052(3) 0.059(3) -0.012(3) 0.023(2) -0.002(2)
C16 0.039(3) 0.056(3) 0.072(4) -0.019(3) 0.020(3) -0.003(3)
C17 0.051(3) 0.051(3) 0.073(4) -0.012(3) 0.031(3) -0.012(3)
C18 0.061(4) 0.054(3) 0.053(3) -0.010(3) 0.020(3) -0.013(3)
C19 0.049(3) 0.057(3) 0.057(3) -0.008(3) 0.011(3) -0.009(3)
C20 0.041(3) 0.072(5) 0.120(7) 0.009(4) 0.039(4) 0.002(3)
C21 0.155(12) 0.147(11) 0.129(10) 0.006(8) 0.093(9) 0.046(9)
C22 0.032(3) 0.052(3) 0.084(5) -0.016(3) 0.013(3) -0.006(2)
C23 0.080(5) 0.062(4) 0.060(4) 0.003(3) -0.001(4) -0.012(4)
C24 0.159(11) 0.103(7) 0.065(5) 0.036(5) -0.017(6) -0.030(7)
C25 0.079(5) 0.037(3) 0.052(4) 0.005(2) -0.006(3) 0.007(3)
C26 0.064(4) 0.043(3) 0.101(6) -0.012(3) 0.004(4) -0.003(3)
C27 0.071(5) 0.040(3) 0.127(8) -0.023(4) 0.035(5) -0.019(3)
C28 0.068(4) 0.037(3) 0.115(7) 0.009(4) 0.029(4) 0.001(3)
C29 0.047(3) 0.028(3) 0.111(6) 0.010(3) 0.020(4) 0.004(2)
C30 0.060(4) 0.058(4) 0.105(6) 0.031(4) 0.018(4) 0.012(3)
C31 0.066(5) 0.068(5) 0.088(5) 0.023(4) 0.018(4) 0.007(4)
C32 0.044(3) 0.054(3) 0.067(4) 0.016(3) 0.008(3) 0.005(3)
C33 0.052(3) 0.064(4) 0.074(4) -0.005(4) 0.009(3) 0.001(3)
C34 0.043(3) 0.062(4) 0.082(5) -0.007(4) -0.007(3) 0.003(3)
C35 0.046(3) 0.045(3) 0.076(4) -0.003(3) -0.007(3) 0.002(3)
C36 0.034(3) 0.034(3) 0.071(4) 0.006(2) 0.009(2) 0.008(2)
C37 0.037(3) 0.027(2) 0.076(4) 0.003(2) 0.008(3) 0.008(2)
C38 0.049(3) 0.052(3) 0.075(4) -0.001(3) 0.019(3) -0.003(3)
C39 0.052(4) 0.039(3) 0.106(6) 0.004(3) 0.036(4) -0.005(3)
C40 0.048(3) 0.041(3) 0.111(6) 0.022(4) 0.022(4) 0.005(3)
C41 0.040(3) 0.047(3) 0.085(5) 0.016(3) 0.022(3) 0.011(2)
C42 0.060(4) 0.068(5) 0.093(6) 0.036(4) 0.012(4) 0.007(4)
C43 0.068(5) 0.089(6) 0.074(5) 0.025(4) 0.009(4) 0.022(4)
C44 0.046(3) 0.081(5) 0.049(3) 0.015(3) 0.008(3) 0.005(3)
C45 0.058(4) 0.100(6) 0.053(4) -0.007(4) 0.005(3) -0.009(4)
C46 0.063(4) 0.074(5) 0.063(4) -0.006(4) -0.001(3) -0.009(4)
C47 0.061(4) 0.059(4) 0.071(4) -0.015(3) 0.005(3) -0.011(3)
C48 0.031(2) 0.050(3) 0.057(3) 0.007(3) 0.004(2) 0.002(2)
C49 0.028(2) 0.039(3) 0.063(3) 0.007(2) 0.013(2) 0.0049(19)
C50 0.057(4) 0.081(5) 0.092(6) -0.019(5) 0.022(4) 0.000(4)
C51 0.039(3) 0.069(4) 0.068(4) -0.021(3) 0.006(3) 0.013(3)
C52 0.048(3) 0.069(4) 0.068(4) -0.013(4) -0.008(3) 0.013(3)
C53 0.056(3) 0.054(3) 0.047(3) -0.010(3) -0.001(3) 0.005(3)
C54 0.040(3) 0.052(3) 0.048(3) 0.000(2) -0.001(2) 0.001(2)
C55 0.043(3) 0.061(3) 0.053(3) -0.006(3) 0.015(2) 0.001(3)
C56 0.052(4) 0.067(4) 0.079(5) -0.019(3) 0.033(3) -0.009(3)
C57 0.100(6) 0.039(3) 0.056(4) -0.001(3) -0.021(4) 0.012(3)
C58 0.197(13) 0.032(3) 0.110(8) -0.002(4) -0.065(8) -0.008(5)
C59 0.049(3) 0.033(2) 0.054(3) 0.000(2) -0.002(3) -0.003(2)
C60 0.044(3) 0.057(3) 0.044(3) 0.007(2) 0.008(2) 0.000(3)
C61 0.074(5) 0.105(6) 0.046(4) 0.024(4) 0.006(3) 0.018(4)
C62 0.035(3) 0.060(3) 0.045(3) 0.012(3) 0.000(2) -0.003(2)
C63 0.063(4) 0.040(3) 0.046(3) 0.011(2) 0.017(3) 0.009(3)
C64 0.047(3) 0.035(2) 0.047(3) 0.010(2) 0.013(2) 0.008(2)
C65 0.041(3) 0.051(3) 0.038(3) 0.002(2) 0.007(2) 0.002(2)
C66 0.049(3) 0.045(3) 0.040(3) 0.001(2) 0.010(2) -0.007(2)
C67 0.043(3) 0.032(2) 0.051(3) 0.003(2) 0.016(2) -0.004(2)
C68 0.034(2) 0.033(2) 0.054(3) 0.004(2) 0.014(2) -0.0060(19)
C69 0.055(3) 0.033(2) 0.056(3) 0.001(2) 0.020(3) -0.002(2)
C70 0.050(3) 0.079(4) 0.040(3) -0.015(3) 0.007(2) -0.015(3)
C71 0.072(5) 0.156(10) 0.077(5) -0.062(6) 0.026(4) -0.027(6)
C72 0.078(5) 0.069(4) 0.087(6) -0.025(4) 0.048(5) -0.026(4)
C73 0.040(3) 0.036(2) 0.050(3) 0.003(2) 0.015(2) -0.001(2)
C74 0.077(5) 0.052(4) 0.082(5) 0.021(3) -0.011(4) 0.009(3)
C75 0.043(3) 0.036(3) 0.060(3) 0.006(2) 0.001(3) -0.006(2)
C76 0.057(4) 0.069(4) 0.060(4) 0.004(3) 0.010(3) -0.002(3)
C77 0.070(5) 0.093(6) 0.061(4) 0.012(4) 0.010(4) 0.003(4)
C78 0.065(5) 0.095(6) 0.093(6) -0.023(5) 0.005(4) 0.001(5)
C79 0.042(3) 0.081(5) 0.093(5) 0.007(4) 0.021(3) 0.009(3)
C80 0.068(5) 0.088(6) 0.121(8) 0.019(6) 0.024(5) 0.001(4)
C81 0.059(5) 0.096(7) 0.146(10) 0.030(7) 0.017(6) 0.005(5)
C82 0.074(5) 0.101(7) 0.095(6) 0.053(6) 0.026(5) 0.032(5)
C83 0.127(9) 0.088(7) 0.142(10) 0.045(7) 0.056(8) 0.045(7)
C84 0.138(11) 0.138(11) 0.099(8) 0.049(8) 0.048(7) 0.037(9)
C85 0.101(7) 0.131(9) 0.072(6) 0.026(6) 0.025(5) 0.027(6)
C86 0.036(3) 0.078(5) 0.097(6) 0.029(4) 0.024(3) 0.016(3)
C87 0.034(3) 0.067(4) 0.069(4) 0.019(3) 0.018(3) 0.015(3)
C88 0.068(4) 0.050(3) 0.046(3) 0.003(3) 0.009(3) -0.005(3)
C89 0.062(4) 0.041(3) 0.061(4) -0.008(3) 0.000(3) -0.002(3)
C90 0.052(4) 0.055(4) 0.064(4) -0.019(3) 0.001(3) -0.001(3)
C91 0.038(3) 0.050(3) 0.047(3) -0.008(2) 0.007(2) 0.000(2)
C92 0.057(4) 0.073(4) 0.056(4) -0.024(3) 0.011(3) -0.004(3)
C93 0.047(3) 0.085(5) 0.052(4) 0.012(3) 0.009(3) 0.000(3)
C94 0.035(3) 0.061(3) 0.056(3) 0.007(3) 0.017(2) 0.005(2)
C95 0.065(4) 0.080(5) 0.064(4) 0.020(4) 0.022(3) 0.017(4)
C96 0.061(4) 0.059(4) 0.082(5) 0.009(4) 0.030(4) 0.006(3)
C97 0.066(4) 0.039(3) 0.070(4) -0.003(3) 0.028(3) 0.005(3)
C98 0.040(3) 0.044(3) 0.044(3) 0.000(2) 0.014(2) -0.001(2)
C99 0.028(2) 0.048(3) 0.049(3) -0.007(2) 0.007(2) 0.000(2)
C100 0.063(6) 0.094(9) 0.26(2) -0.076(11) 0.047(10) -0.009(6)
C101 0.071(5) 0.054(4) 0.130(8) -0.030(5) 0.007(5) 0.005(4)
C102 0.057(4) 0.056(4) 0.130(8) -0.041(5) -0.021(5) 0.013(3)
C103 0.087(5) 0.042(3) 0.074(5) -0.016(3) -0.017(4) 0.010(3)
C104 0.073(4) 0.036(3) 0.063(4) -0.005(3) -0.012(3) 0.000(3)
C105 0.064(4) 0.036(3) 0.055(3) 0.001(2) 0.004(3) -0.001(3)
C106 0.076(5) 0.057(4) 0.102(6) -0.009(4) 0.020(5) -0.006(4)
C107 0.162(10) 0.060(5) 0.039(4) -0.003(3) -0.002(4) 0.036(5)
C108 0.32(2) 0.064(5) 0.055(5) 0.008(4) 0.007(8) 0.012(9)
C109 0.137(8) 0.033(3) 0.045(4) 0.004(3) -0.012(4) 0.008(4)
C110 0.051(3) 0.055(3) 0.052(3) -0.003(3) 0.006(3) 0.008(3)
C111 0.074(5) 0.090(5) 0.048(4) 0.004(4) 0.006(3) 0.006(4)
C112 0.069(4) 0.077(5) 0.040(3) -0.002(3) 0.006(3) 0.020(4)
C113 0.058(4) 0.046(3) 0.069(4) 0.004(3) 0.011(3) 0.000(3)
C114 0.061(4) 0.063(4) 0.067(4) 0.014(3) 0.017(3) 0.003(3)
C115 0.048(3) 0.091(5) 0.046(3) 0.014(3) 0.008(3) -0.007(3)
C116 0.036(3) 0.072(4) 0.055(3) -0.004(3) 0.011(2) -0.017(3)
C117 0.054(4) 0.108(7) 0.067(5) -0.036(5) 0.016(3) -0.030(4)
C118 0.052(4) 0.066(5) 0.101(6) -0.032(4) 0.014(4) -0.013(3)
C119 0.044(3) 0.061(4) 0.095(5) -0.015(4) 0.032(3) -0.017(3)
C120 0.068(5) 0.052(4) 0.130(8) -0.003(4) 0.049(5) -0.011(3)
C121 0.079(6) 0.069(5) 0.143(9) 0.040(6) 0.046(6) 0.013(4)
C122 0.089(6) 0.074(5) 0.080(5) 0.021(4) 0.011(4) 0.012(4)
C123 0.040(3) 0.056(3) 0.060(4) 0.001(3) 0.013(3) -0.004(3)
C124 0.030(2) 0.060(3) 0.045(3) 0.004(2) 0.007(2) -0.007(2)
N1 0.049(3) 0.058(3) 0.063(3) -0.015(3) 0.011(2) -0.011(2)
N2 0.052(3) 0.057(3) 0.069(4) -0.005(3) 0.012(3) -0.011(2)
N3 0.056(3) 0.032(2) 0.082(4) -0.003(2) 0.013(3) 0.001(2)
N4 0.033(2) 0.040(2) 0.064(3) 0.006(2) -0.004(2) 0.0056(19)
N5 0.040(2) 0.035(2) 0.065(3) 0.002(2) 0.014(2) -0.0009(19)
N6 0.043(2) 0.035(2) 0.056(3) 0.004(2) 0.0003(19) 0.002(2)
N7 0.050(3) 0.072(4) 0.054(3) 0.013(3) 0.020(2) 0.009(3)
N8 0.058(3) 0.091(5) 0.065(4) 0.029(3) 0.025(3) 0.024(3)
N9 0.046(2) 0.039(2) 0.048(3) -0.0021(19) 0.013(2) -0.0041(19)
N10 0.050(3) 0.038(2) 0.056(3) 0.000(2) 0.022(2) 0.0002(19)
N11 0.041(2) 0.060(3) 0.051(3) -0.007(2) 0.005(2) -0.004(2)
N12 0.058(3) 0.069(3) 0.058(3) 0.011(3) 0.004(3) 0.001(3)
O1 0.043(2) 0.065(3) 0.088(3) 0.003(3) 0.010(2) -0.013(2)
O2 0.047(3) 0.062(3) 0.111(4) 0.001(3) 0.003(3) -0.009(2)
O3 0.042(3) 0.060(3) 0.181(7) 0.008(4) 0.035(3) -0.003(2)
O4 0.067(3) 0.085(4) 0.081(4) 0.005(3) 0.015(3) 0.019(3)
O5 0.057(3) 0.098(4) 0.079(3) 0.009(3) 0.019(2) 0.026(3)
O6 0.085(4) 0.069(3) 0.077(3) -0.001(3) 0.031(3) -0.012(3)
O7 0.066(3) 0.079(4) 0.083(4) -0.012(3) -0.021(3) 0.011(3)
O8 0.061(3) 0.063(3) 0.053(2) 0.001(2) -0.002(2) 0.003(2)
O9 0.056(3) 0.104(5) 0.140(6) -0.015(4) 0.031(4) -0.001(3)
O10 0.050(4) 0.266(13) 0.179(9) 0.026(9) 0.003(5) 0.018(6)
O11 0.083(3) 0.055(3) 0.061(3) 0.005(2) -0.023(3) -0.008(2)
O12 0.054(2) 0.059(2) 0.052(2) 0.0049(19) -0.0107(19) 0.003(2)
O13 0.072(3) 0.050(3) 0.072(3) -0.008(2) 0.005(2) 0.015(2)
O14 0.050(2) 0.068(3) 0.072(3) 0.018(2) 0.024(2) -0.004(2)
O15 0.048(2) 0.075(3) 0.054(2) -0.015(2) 0.0030(19) 0.000(2)
O16 0.040(2) 0.113(4) 0.070(3) -0.009(3) 0.016(2) -0.022(3)
O17 0.072(3) 0.041(2) 0.090(4) 0.006(2) 0.021(3) 0.010(2)
O18 0.053(2) 0.044(2) 0.078(3) 0.009(2) 0.019(2) 0.0097(19)
O19 0.049(2) 0.053(2) 0.052(2) -0.0129(19) 0.0126(18) -0.0045(18)
O20 0.076(4) 0.161(8) 0.183(8) 0.004(6) 0.075(5) -0.016(5)
O21 0.146(6) 0.077(4) 0.067(4) -0.016(3) 0.054(4) -0.039(4)
O22 0.048(2) 0.044(2) 0.079(3) -0.018(2) 0.015(2) -0.0050(18)
O23 0.057(2) 0.052(2) 0.060(3) 0.004(2) 0.018(2) -0.008(2)
O24 0.088(3) 0.0293(18) 0.100(4) 0.002(2) 0.034(3) 0.013(2)
O25 0.083(6) 0.135(9) 0.302(19) 0.022(10) 0.050(9) -0.017(5)
O26 0.073(5) 0.259(14) 0.213(11) -0.152(11) 0.019(6) -0.041(6)
O27 0.149(6) 0.053(3) 0.063(3) -0.009(2) -0.039(4) 0.005(3)
O28 0.138(6) 0.058(3) 0.071(3) -0.006(3) 0.032(4) -0.005(3)
O29 0.135(6) 0.055(3) 0.087(4) -0.010(3) -0.014(4) 0.027(4)
O30 0.070(3) 0.056(2) 0.052(2) 0.005(2) 0.014(2) 0.000(2)
O31 0.092(4) 0.103(5) 0.087(4) -0.015(3) 0.030(4) 0.011(4)
O32 0.100(4) 0.066(3) 0.089(4) -0.009(3) 0.012(3) 0.015(3)
O1W 0.127(6) 0.103(5) 0.079(4) 0.018(4) -0.005(4) -0.013(4)
O2W 0.216(10) 0.130(7) 0.068(4) 0.027(4) -0.025(5) 0.025(7)
O3W 0.064(3) 0.069(3) 0.075(3) 0.007(2) 0.019(2) 0.004(2)

loop_
_atom_type_symbol
_atom_type_description
_atom_type_scat_dispersion_real
_atom_type_scat_dispersion_imag
_atom_type_scat_source
C C 0.0033 0.0016 'International Tables Vol C Tables 4.2.6.8 and 6.1.1.4'
H H 0.0000 0.0000 'International Tables Vol C Tables 4.2.6.8 and 6.1.1.4'
N N 0.0061 0.0033 'International Tables Vol C Tables 4.2.6.8 and 6.1.1.4'
O O 0.0106 0.0060 'International Tables Vol C Tables 4.2.6.8 and 6.1.1.4'
Cd Cd -0.8075 1.2024 'International Tables Vol C Tables 4.2.6.8 and 6.1.1.4'

loop_
_geom_angle_atom_site_label_1
_geom_angle_atom_site_label_2
_geom_angle_atom_site_label_3
_geom_angle
_geom_angle_site_symmetry_1
_geom_angle_site_symmetry_3
_geom_angle_publ_flag
O4 Cd1 N1 124.6(2) 1_655 . ?
O4 Cd1 N2 101.9(2) 1_655 . ?
N1 Cd1 N2 73.2(2) . . ?
O4 Cd1 O2 90.3(2) 1_655 . ?
N1 Cd1 O2 144.8(2) . . ?
N2 Cd1 O2 97.0(2) . . ?
O4 Cd1 O1 132.0(2) 1_655 . ?
N1 Cd1 O1 96.93(19) . . ?
N2 Cd1 O1 113.5(2) . . ?
O2 Cd1 O1 55.18(18) . . ?
O4 Cd1 O5 53.8(2) 1_655 1_655 ?
N1 Cd1 O5 90.3(2) . 1_655 ?
N2 Cd1 O5 135.1(2) . 1_655 ?
O2 Cd1 O5 117.7(2) . 1_655 ?
O1 Cd1 O5 109.80(19) . 1_655 ?
O4 Cd1 C13 112.7(2) 1_655 . ?
N1 Cd1 C13 121.7(2) . . ?
N2 Cd1 C13 106.33(18) . . ?
O2 Cd1 C13 27.44(19) . . ?
O1 Cd1 C13 27.75(18) . . ?
O5 Cd1 C13 117.68(19) 1_655 . ?
O4 Cd1 C22 26.2(2) 1_655 1_655 ?
N1 Cd1 C22 109.3(2) . 1_655 ?
N2 Cd1 C22 120.4(2) . 1_655 ?
O2 Cd1 C22 104.8(2) . 1_655 ?
O1 Cd1 C22 124.67(19) . 1_655 ?
O5 Cd1 C22 27.6(2) 1_655 1_655 ?
C13 Cd1 C22 118.35(18) . 1_655 ?
O24 Cd2 O12 86.24(18) 1_455 . ?
O24 Cd2 N3 167.0(2) 1_455 . ?
O12 Cd2 N3 97.79(19) . . ?
O24 Cd2 O8 90.96(18) 1_455 . ?
O12 Cd2 O8 145.68(16) . . ?
N3 Cd2 O8 92.54(19) . . ?
O24 Cd2 N4 95.07(19) 1_455 . ?
O12 Cd2 N4 106.19(17) . . ?
N3 Cd2 N4 71.94(19) . . ?
O8 Cd2 N4 108.13(16) . . ?
O24 Cd2 O7 104.1(2) 1_455 . ?
O12 Cd2 O7 92.41(18) . . ?
N3 Cd2 O7 88.2(2) . . ?
O8 Cd2 O7 55.17(18) . . ?
N4 Cd2 O7 154.16(18) . . ?
O24 Cd2 C25 97.69(19) 1_455 . ?
O12 Cd2 C25 119.07(19) . . ?
N3 Cd2 C25 91.16(19) . . ?
O8 Cd2 C25 27.66(19) . . ?
N4 Cd2 C25 133.53(18) . . ?
O7 Cd2 C25 27.5(2) . . ?
O18 Cd3 O12 143.18(16) . . ?
O18 Cd3 N6 87.16(17) . . ?
O12 Cd3 N6 129.16(16) . . ?
O18 Cd3 O23 92.50(16) . 1_455 ?
O12 Cd3 O23 83.96(17) . 1_455 ?
N6 Cd3 O23 88.26(16) . 1_455 ?
O18 Cd3 N5 129.98(17) . . ?
O12 Cd3 N5 77.07(17) . . ?
N6 Cd3 N5 69.00(17) . . ?
O23 Cd3 N5 128.13(16) 1_455 . ?
O18 Cd3 O13 90.59(16) . . ?
O12 Cd3 O13 52.68(14) . . ?
N6 Cd3 O13 174.53(17) . . ?
O23 Cd3 O13 86.86(17) 1_455 . ?
N5 Cd3 O13 116.10(17) . . ?
O18 Cd3 O17 53.45(16) . . ?
O12 Cd3 O17 113.73(17) . . ?
N6 Cd3 O17 102.22(17) . . ?
O23 Cd3 O17 143.02(15) 1_455 . ?
N5 Cd3 O17 88.40(15) . . ?
O13 Cd3 O17 80.33(18) . . ?
O18 Cd3 C63 26.46(17) . . ?
O12 Cd3 C63 133.16(17) . . ?
N6 Cd3 C63 94.33(17) . . ?
O23 Cd3 C63 118.13(17) 1_455 . ?
N5 Cd3 C63 109.84(17) . . ?
O13 Cd3 C63 85.80(16) . . ?
O17 Cd3 C63 27.01(17) . . ?
O9 Cd4 O1W 98.1(3) 1_655 . ?
O9 Cd4 N7 109.3(2) 1_655 . ?
O1W Cd4 N7 85.2(2) . . ?
O9 Cd4 O16 94.2(2) 1_655 . ?
O1W Cd4 O16 102.8(3) . . ?
N7 Cd4 O16 154.01(17) . . ?
O9 Cd4 O15 148.5(2) 1_655 . ?
O1W Cd4 O15 93.4(3) . . ?
N7 Cd4 O15 100.73(17) . . ?
O16 Cd4 O15 54.61(15) . . ?
O9 Cd4 N8 101.6(3) 1_655 . ?
O1W Cd4 N8 153.0(3) . . ?
N7 Cd4 N8 70.9(2) . . ?
O16 Cd4 N8 94.2(2) . . ?
O15 Cd4 N8 79.28(19) . . ?
O9 Cd4 C62 121.9(2) 1_655 . ?
O1W Cd4 C62 100.2(3) . . ?
N7 Cd4 C62 126.82(18) . . ?
O16 Cd4 C62 27.91(16) . . ?
O15 Cd4 C62 26.75(16) . . ?
N8 Cd4 C62 85.0(2) . . ?
O3W Cd5 O21 126.0(2) . . ?
O3W Cd5 N10 100.25(18) . . ?
O21 Cd5 N10 126.8(2) . . ?
O3W Cd5 N9 84.90(19) . . ?
O21 Cd5 N9 87.21(18) . . ?
N10 Cd5 N9 70.72(16) . . ?
O3W Cd5 O29 89.4(2) . . ?
O21 Cd5 O29 111.1(2) . . ?
N10 Cd5 O29 92.0(2) . . ?
N9 Cd5 O29 160.4(2) . . ?
O3W Cd5 O28 141.3(2) . . ?
O21 Cd5 O28 74.5(2) . . ?
N10 Cd5 O28 85.44(18) . . ?
N9 Cd5 O28 132.1(2) . . ?
O29 Cd5 O28 52.0(2) . . ?
O3W Cd5 O20 82.4(2) . . ?
O21 Cd5 O20 51.8(3) . . ?
N10 Cd5 O20 176.8(2) . . ?
N9 Cd5 O20 111.5(3) . . ?
O29 Cd5 O20 86.1(3) . . ?
O28 Cd5 O20 91.3(3) . . ?
O26 Cd6 O2W 130.1(4) 1_655 . ?
O26 Cd6 N12 103.0(3) 1_655 . ?
O2W Cd6 N12 87.3(3) . . ?
O26 Cd6 N11 80.5(3) 1_655 . ?
O2W Cd6 N11 146.8(3) . . ?
N12 Cd6 N11 71.13(19) . . ?
O26 Cd6 O32 139.2(4) 1_655 . ?
O2W Cd6 O32 73.3(3) . . ?
N12 Cd6 O32 111.9(2) . . ?
N11 Cd6 O32 91.2(2) . . ?
O26 Cd6 O25 51.6(5) 1_655 1_655 ?
O2W Cd6 O25 78.9(5) . 1_655 ?
N12 Cd6 O25 110.4(4) . 1_655 ?
N11 Cd6 O25 131.7(4) . 1_655 ?
O32 Cd6 O25 127.4(4) . 1_655 ?
O26 Cd6 O31 86.4(3) 1_655 . ?
O2W Cd6 O31 99.0(3) . . ?
N12 Cd6 O31 161.4(2) . . ?
N11 Cd6 O31 95.1(2) . . ?
O32 Cd6 O31 54.4(2) . . ?
O25 Cd6 O31 88.1(4) 1_655 . ?
O26 Cd6 C112 113.2(3) 1_655 . ?
O2W Cd6 C112 83.6(3) . . ?
N12 Cd6 C112 139.3(2) . . ?
N11 Cd6 C112 96.35(19) . . ?
O32 Cd6 C112 27.8(2) . . ?
O25 Cd6 C112 106.6(4) 1_655 . ?
O31 Cd6 C112 26.9(2) . . ?
O26 Cd6 C100 27.4(6) 1_655 1_655 ?
O2W Cd6 C100 103.1(6) . 1_655 ?
N12 Cd6 C100 109.8(3) . 1_655 ?
N11 Cd6 C100 107.8(5) . 1_655 ?
O32 Cd6 C100 137.8(3) . 1_655 ?
O25 Cd6 C100 24.3(6) 1_655 1_655 ?
O31 Cd6 C100 86.0(3) . 1_655 ?
C112 Cd6 C100 110.9(3) . 1_655 ?
N1 C1 C2 123.0(8) . . ?
N1 C1 H1A 118.5 . . ?
C2 C1 H1A 118.5 . . ?
C3 C2 C1 117.1(8) . . ?
C3 C2 H2A 121.5 . . ?
C1 C2 H2A 121.4 . . ?
C2 C3 C4 122.6(8) . . ?
C2 C3 H3A 118.7 . . ?
C4 C3 H3A 118.7 . . ?
C3 C4 C12 116.8(7) . . ?
C3 C4 C5 124.0(8) . . ?
C12 C4 C5 119.2(8) . . ?
C6 C5 C4 119.6(8) . . ?
C6 C5 H5A 120.2 . . ?
C4 C5 H5A 120.2 . . ?
C5 C6 C7 124.2(7) . . ?
C5 C6 H6A 117.9 . . ?
C7 C6 H6A 117.9 . . ?
C8 C7 C11 119.8(8) . . ?
C8 C7 C6 122.4(8) . . ?
C11 C7 C6 117.8(8) . . ?
C9 C8 C7 118.3(9) . . ?
C9 C8 H8A 120.8 . . ?
C7 C8 H8A 120.8 . . ?
C8 C9 C10 122.8(9) . . ?
C8 C9 H9A 118.6 . . ?
C10 C9 H9A 118.6 . . ?
N2 C10 C9 116.8(10) . . ?
N2 C10 H10 121.6 . . ?
C9 C10 H10 121.6 . . ?
N2 C11 C7 123.5(7) . . ?
N2 C11 C12 115.5(5) . . ?
C7 C11 C12 121.0(7) . . ?
N1 C12 C4 120.1(7) . . ?
N1 C12 C11 121.7(6) . . ?
C4 C12 C11 118.2(6) . . ?
O2 C13 O1 121.6(6) . . ?
O2 C13 C14 119.6(6) . . ?
O1 C13 C14 118.7(6) . . ?
O2 C13 Cd1 60.4(3) . . ?
O1 C13 Cd1 61.3(3) . . ?
C14 C13 Cd1 179.1(4) . . ?
C15 C14 C19 120.6(5) . . ?
C15 C14 C13 121.5(6) . . ?
C19 C14 C13 117.8(5) . . ?
C14 C15 C16 119.1(6) . . ?
C14 C15 H15A 120.4 . . ?
C16 C15 H15A 120.4 . . ?
C17 C16 O3 115.9(6) . . ?
C17 C16 C15 120.6(6) . . ?
O3 C16 C15 123.4(6) . . ?
C18 C17 C16 120.1(6) . . ?
C18 C17 H17A 120.0 . . ?
C16 C17 H17A 120.0 . . ?
C17 C18 O6 116.7(6) . . ?
C17 C18 C19 120.8(6) . . ?
O6 C18 C19 122.5(7) . . ?
C14 C19 C18 118.8(6) . . ?
C14 C19 H19A 120.6 . . ?
C18 C19 H19A 120.6 . . ?
O3 C20 C21 107.7(8) . . ?
O3 C20 C22 108.4(6) . . ?
C21 C20 C22 112.8(7) . . ?
O3 C20 H20A 109.3 . . ?
C21 C20 H20A 109.3 . . ?
C22 C20 H20A 109.3 . . ?
C20 C21 H21A 109.5 . . ?
C20 C21 H21B 109.5 . . ?
H21A C21 H21B 109.5 . . ?
C20 C21 H21C 109.5 . . ?
H21A C21 H21C 109.5 . . ?
H21B C21 H21C 109.5 . . ?
O4 C22 O5 121.6(6) . . ?
O4 C22 C20 120.0(7) . . ?
O5 C22 C20 118.4(7) . . ?
O4 C22 Cd1 56.6(4) . 1_455 ?
O5 C22 Cd1 65.0(4) . 1_455 ?
C20 C22 Cd1 176.4(6) . 1_455 ?
O6 C23 C25 113.1(6) . . ?
O6 C23 C24 107.8(8) . . ?
C25 C23 C24 108.3(8) . . ?
O6 C23 H23A 109.2 . . ?
C25 C23 H23A 109.2 . . ?
C24 C23 H23A 109.2 . . ?
C23 C24 H24A 109.5 . . ?
C23 C24 H24B 109.5 . . ?
H24A C24 H24B 109.5 . . ?
C23 C24 H24C 109.5 . . ?
H24A C24 H24C 109.5 . . ?
H24B C24 H24C 109.5 . . ?
O7 C25 O8 121.2(7) . . ?
O7 C25 C23 119.6(6) . . ?
O8 C25 C23 119.2(7) . . ?
O7 C25 Cd2 62.7(4) . . ?
O8 C25 Cd2 58.5(4) . . ?
C23 C25 Cd2 174.6(5) . . ?
N3 C26 C27 122.3(8) . . ?
N3 C26 H26A 118.8 . . ?
C27 C26 H26A 118.8 . . ?
C28 C27 C26 120.0(7) . . ?
C28 C27 H27A 120.0 . . ?
C26 C27 H27A 120.0 . . ?
C27 C28 C29 120.6(7) . . ?
C27 C28 H28A 119.7 . . ?
C29 C28 H28A 119.7 . . ?
C28 C29 C30 124.4(7) . . ?
C28 C29 C37 117.0(7) . . ?
C30 C29 C37 118.4(6) . . ?
C31 C30 C29 122.8(7) . . ?
C31 C30 H30A 118.6 . . ?
C29 C30 H30A 118.6 . . ?
C30 C31 C32 119.0(8) . . ?
C30 C31 H31A 120.5 . . ?
C32 C31 H31A 120.5 . . ?
C36 C32 C31 120.2(7) . . ?
C36 C32 C33 118.4(6) . . ?
C31 C32 C33 121.5(7) . . ?
C34 C33 C32 118.5(7) . . ?
C34 C33 H33A 120.8 . . ?
C32 C33 H33A 120.8 . . ?
C33 C34 C35 120.8(7) . . ?
C33 C34 H34A 119.6 . . ?
C35 C34 H34A 119.6 . . ?
N4 C35 C34 122.8(6) . . ?
N4 C35 H35A 118.6 . . ?
C34 C35 H35A 118.6 . . ?
N4 C36 C32 121.7(6) . . ?
N4 C36 C37 117.9(6) . . ?
C32 C36 C37 120.4(5) . . ?
N3 C37 C36 119.4(5) . . ?
N3 C37 C29 121.3(6) . . ?
C36 C37 C29 119.2(6) . . ?
N5 C38 C39 119.2(7) . . ?
N5 C38 H38A 120.4 . . ?
C39 C38 H38A 120.4 . . ?
C40 C39 C38 122.9(7) . . ?
C40 C39 H39A 118.6 . . ?
C38 C39 H39A 118.6 . . ?
C39 C40 C41 118.3(6) . . ?
C39 C40 H40A 120.8 . . ?
C41 C40 H40A 120.8 . . ?
C49 C41 C42 118.9(7) . . ?
C49 C41 C40 117.7(7) . . ?
C42 C41 C40 123.4(6) . . ?
C43 C42 C41 121.7(7) . . ?
C43 C42 H42A 119.2 . . ?
C41 C42 H42A 119.2 . . ?
C42 C43 C44 122.8(8) . . ?
C42 C43 H43A 118.6 . . ?
C44 C43 H43A 118.6 . . ?
C48 C44 C45 116.5(6) . . ?
C48 C44 C43 117.7(7) . . ?
C45 C44 C43 125.8(7) . . ?
C46 C45 C44 120.5(6) . . ?
C46 C45 H45A 119.8 . . ?
C44 C45 H45A 119.8 . . ?
C45 C46 C47 119.1(7) . . ?
C45 C46 H46A 120.4 . . ?
C47 C46 H46A 120.4 . . ?
N6 C47 C46 123.7(7) . . ?
N6 C47 H47A 118.1 . . ?
C46 C47 H47A 118.1 . . ?
N6 C48 C44 123.1(6) . . ?
N6 C48 C49 118.2(5) . . ?
C44 C48 C49 118.7(6) . . ?
N5 C49 C41 122.9(6) . . ?
N5 C49 C48 117.1(5) . . ?
C41 C49 C48 120.0(6) . . ?
O10 C50 O9 120.5(10) . . ?
O10 C50 C51 120.8(10) . . ?
O9 C50 C51 118.6(8) . . ?
C52 C51 C56 124.4(6) . . ?
C52 C51 C50 117.1(7) . . ?
C56 C51 C50 118.3(8) . . ?
C51 C52 C53 117.1(6) . . ?
C51 C52 H52A 121.4 . . ?
C53 C52 H52A 121.4 . . ?
O11 C53 C52 125.4(6) . . ?
O11 C53 C54 112.3(6) . . ?
C52 C53 C54 122.2(7) . . ?
C55 C54 C53 119.7(6) . . ?
C55 C54 H54A 120.1 . . ?
C53 C54 H54A 120.1 . . ?
O14 C55 C54 125.4(5) . . ?
O14 C55 C56 115.0(6) . . ?
C54 C55 C56 119.5(6) . . ?
C51 C56 C55 116.9(7) . . ?
C51 C56 H56A 121.5 . . ?
C55 C56 H56A 121.5 . . ?
O11 C57 C59 109.5(5) . . ?
O11 C57 C58 105.2(6) . . ?
C59 C57 C58 108.6(8) . . ?
O11 C57 H57A 111.1 . . ?
C59 C57 H57A 111.1 . . ?
C58 C57 H57A 111.1 . . ?
C57 C58 H58A 109.5 . . ?
C57 C58 H58B 109.5 . . ?
H58A C58 H58B 109.5 . . ?
C57 C58 H58C 109.5 . . ?
H58A C58 H58C 109.5 . . ?
H58B C58 H58C 109.5 . . ?
O13 C59 O12 121.0(6) . . ?
O13 C59 C57 124.2(5) . . ?
O12 C59 C57 114.6(5) . . ?
O14 C60 C62 111.5(5) . . ?
O14 C60 C61 106.9(5) . . ?
C62 C60 C61 109.0(5) . . ?
O14 C60 H60A 109.8 . . ?
C62 C60 H60A 109.8 . . ?
C61 C60 H60A 109.8 . . ?
C60 C61 H61A 109.5 . . ?
C60 C61 H61B 109.5 . . ?
H61A C61 H61B 109.5 . . ?
C60 C61 H61C 109.5 . . ?
H61A C61 H61C 109.5 . . ?
H61B C61 H61C 109.5 . . ?
O15 C62 O16 124.0(6) . . ?
O15 C62 C60 120.3(5) . . ?
O16 C62 C60 115.7(6) . . ?
O15 C62 Cd4 62.5(3) . . ?
O16 C62 Cd4 61.7(4) . . ?
C60 C62 Cd4 175.2(4) . . ?
O18 C63 O17 121.5(6) . . ?
O18 C63 C64 119.3(5) . . ?
O17 C63 C64 119.2(6) . . ?
O18 C63 Cd3 54.4(3) . . ?
O17 C63 Cd3 67.2(3) . . ?
C64 C63 Cd3 173.6(4) . . ?
C69 C64 C65 120.6(5) . . ?
C69 C64 C63 121.4(5) . . ?
C65 C64 C63 118.0(5) . . ?
C66 C65 C64 120.3(5) . . ?
C66 C65 H65A 119.8 . . ?
C64 C65 H65A 119.8 . . ?
C65 C66 O19 125.1(5) . . ?
C65 C66 C67 120.2(5) . . ?
O19 C66 C67 114.7(5) . . ?
C68 C67 C66 120.2(5) . . ?
C68 C67 H67A 119.9 . . ?
C66 C67 H67A 119.9 . . ?
C67 C68 O22 113.8(5) . . ?
C67 C68 C69 121.2(5) . . ?
O22 C68 C69 125.0(5) . . ?
C64 C69 C68 117.4(5) . . ?
C64 C69 H69A 121.3 . . ?
C68 C69 H69A 121.3 . . ?
O19 C70 C71 107.1(6) . . ?
O19 C70 C72 110.1(6) . . ?
C71 C70 C72 112.2(7) . . ?
O19 C70 H70A 109.1 . . ?
C71 C70 H70A 109.1 . . ?
C72 C70 H70A 109.1 . . ?
C70 C71 H71A 109.5 . . ?
C70 C71 H71B 109.5 . . ?
H71A C71 H71B 109.5 . . ?
C70 C71 H71C 109.5 . . ?
H71A C71 H71C 109.5 . . ?
H71B C71 H71C 109.5 . . ?
O21 C72 O20 123.4(9) . . ?
O21 C72 C70 119.7(7) . . ?
O20 C72 C70 116.7(9) . . ?
O22 C73 C74 104.5(5) . . ?
O22 C73 C75 109.1(5) . . ?
C74 C73 C75 111.9(5) . . ?
O22 C73 H73A 110.4 . . ?
C74 C73 H73A 110.4 . . ?
C75 C73 H73A 110.4 . . ?
C73 C74 H74A 109.5 . . ?
C73 C74 H74B 109.5 . . ?
H74A C74 H74B 109.5 . . ?
C73 C74 H74C 109.5 . . ?
H74A C74 H74C 109.5 . . ?
H74B C74 H74C 109.5 . . ?
O23 C75 O24 127.8(6) . . ?
O23 C75 C73 118.8(5) . . ?
O24 C75 C73 113.2(6) . . ?
N7 C76 C77 124.9(7) . . ?
N7 C76 H76A 117.6 . . ?
C77 C76 H76A 117.6 . . ?
C76 C77 C78 118.2(8) . . ?
C76 C77 H77A 120.9 . . ?
C78 C77 H77A 120.9 . . ?
C77 C78 C79 121.2(9) . . ?
C77 C78 H78A 119.4 . . ?
C79 C78 H78A 119.4 . . ?
C87 C79 C80 123.7(9) . . ?
C87 C79 C78 114.8(8) . . ?
C80 C79 C78 121.4(9) . . ?
C81 C80 C79 119.4(11) . . ?
C81 C80 H80A 120.3 . . ?
C79 C80 H80A 120.3 . . ?
C80 C81 C82 120.2(10) . . ?
C80 C81 H81A 119.9 . . ?
C82 C81 H81A 119.9 . . ?
C83 C82 C86 115.7(11) . . ?
C83 C82 C81 123.2(10) . . ?
C86 C82 C81 120.8(9) . . ?
C84 C83 C82 118.9(10) . . ?
C84 C83 H83A 120.6 . . ?
C82 C83 H83A 120.6 . . ?
C83 C84 C85 119.8(11) . . ?
C83 C84 H84A 120.1 . . ?
C85 C84 H84A 120.1 . . ?
N8 C85 C84 119.5(12) . . ?
N8 C85 H85A 120.3 . . ?
C84 C85 H85A 120.3 . . ?
N8 C86 C82 124.0(8) . . ?
N8 C86 C87 121.0(7) . . ?
C82 C86 C87 115.0(9) . . ?
C79 C87 N7 124.2(7) . . ?
C79 C87 C86 120.7(7) . . ?
N7 C87 C86 115.0(7) . . ?
N9 C88 C89 124.1(6) . . ?
N9 C88 H88A 117.9 . . ?
C89 C88 H88A 117.9 . . ?
C90 C89 C88 119.0(6) . . ?
C90 C89 H89A 120.5 . . ?
C88 C89 H89A 120.5 . . ?
C89 C90 C91 119.9(6) . . ?
C89 C90 H90A 120.1 . . ?
C91 C90 H90A 120.1 . . ?
C90 C91 C99 118.9(6) . . ?
C90 C91 C92 123.2(6) . . ?
C99 C91 C92 117.9(6) . . ?
C93 C92 C91 121.1(6) . . ?
C93 C92 H92A 119.5 . . ?
C91 C92 H92A 119.5 . . ?
C92 C93 C94 120.4(6) . . ?
C92 C93 H93A 119.8 . . ?
C94 C93 H93A 119.8 . . ?
C95 C94 C98 116.7(6) . . ?
C95 C94 C93 122.3(6) . . ?
C98 C94 C93 121.0(6) . . ?
C96 C95 C94 119.6(7) . . ?
C96 C95 H95A 120.2 . . ?
C94 C95 H95A 120.2 . . ?
C97 C96 C95 119.2(7) . . ?
C97 C96 H96A 120.4 . . ?
C95 C96 H96A 120.4 . . ?
N10 C97 C96 123.7(7) . . ?
N10 C97 H97A 118.1 . . ?
C96 C97 H97A 118.1 . . ?
N10 C98 C94 123.7(5) . . ?
N10 C98 C99 117.7(5) . . ?
C94 C98 C99 118.6(5) . . ?
N9 C99 C91 120.0(5) . . ?
N9 C99 C98 119.0(5) . . ?
C91 C99 C98 121.1(5) . . ?
O25 C100 O26 121.2(15) . . ?
O25 C100 C101 122.4(19) . . ?
O26 C100 C101 116.4(19) . . ?
O25 C100 Cd6 63.4(10) . 1_455 ?
O26 C100 Cd6 57.9(8) . 1_455 ?
C101 C100 Cd6 173.9(15) . 1_455 ?
C106 C101 C102 120.6(9) . . ?
C106 C101 C100 121.4(14) . . ?
C102 C101 C100 118.0(12) . . ?
C103 C102 C101 118.2(8) . . ?
C103 C102 H10C 120.9 . . ?
C101 C102 H10C 120.9 . . ?
C102 C103 O27 114.5(8) . . ?
C102 C103 C104 122.2(9) . . ?
O27 C103 C104 123.2(9) . . ?
C103 C104 C105 118.7(8) . . ?
C103 C104 H10D 120.6 . . ?
C105 C104 H10D 120.6 . . ?
O30 C105 C104 124.3(6) . . ?
O30 C105 C106 116.8(7) . . ?
C104 C105 C106 118.8(7) . . ?
C101 C106 C105 121.3(10) . . ?
C101 C106 H10E 119.3 . . ?
C105 C106 H10E 119.3 . . ?
O27 C107 C109 115.0(9) . . ?
O27 C107 C108 108.2(9) . . ?
C109 C107 C108 110.1(7) . . ?
O27 C107 H10F 107.8 . . ?
C109 C107 H10F 107.8 . . ?
C108 C107 H10F 107.8 . . ?
C107 C108 H10G 109.5 . . ?
C107 C108 H10H 109.5 . . ?
H10G C108 H10H 109.5 . . ?
C107 C108 H10I 109.5 . . ?
H10G C108 H10I 109.5 . . ?
H10H C108 H10I 109.5 . . ?
O29 C109 O28 122.1(7) . . ?
O29 C109 C107 116.8(9) . . ?
O28 C109 C107 121.1(10) . . ?
O30 C110 C111 105.0(6) . . ?
O30 C110 C112 111.9(6) . . ?
C111 C110 C112 109.4(6) . . ?
O30 C110 H11A 110.1 . . ?
C111 C110 H11A 110.1 . . ?
C112 C110 H11A 110.1 . . ?
C110 C111 H11B 109.5 . . ?
C110 C111 H11C 109.5 . . ?
H11B C111 H11C 109.5 . . ?
C110 C111 H11D 109.5 . . ?
H11B C111 H11D 109.5 . . ?
H11C C111 H11D 109.5 . . ?
O31 C112 O32 126.2(7) . . ?
O31 C112 C110 115.6(7) . . ?
O32 C112 C110 118.1(7) . . ?
O31 C112 Cd6 65.2(4) . . ?
O32 C112 Cd6 62.0(4) . . ?
C110 C112 Cd6 165.9(4) . . ?
N11 C113 C114 124.5(7) . . ?
N11 C113 H11E 117.8 . . ?
C114 C113 H11E 117.8 . . ?
C115 C114 C113 117.0(6) . . ?
C115 C114 H11F 121.5 . . ?
C113 C114 H11F 121.5 . . ?
C114 C115 C116 121.2(6) . . ?
C114 C115 H11G 119.4 . . ?
C116 C115 H11G 119.4 . . ?
C115 C116 C124 116.8(6) . . ?
C115 C116 C117 124.4(7) . . ?
C124 C116 C117 118.8(7) . . ?
C118 C117 C116 120.6(7) . . ?
C118 C117 H11H 119.7 . . ?
C116 C117 H11H 119.7 . . ?
C117 C118 C119 122.0(7) . . ?
C117 C118 H11I 119.0 . . ?
C119 C118 H11I 119.0 . . ?
C118 C119 C123 120.1(7) . . ?
C118 C119 C120 122.2(8) . . ?
C123 C119 C120 117.7(8) . . ?
C121 C120 C119 118.8(8) . . ?
C121 C120 H12A 120.6 . . ?
C119 C120 H12A 120.6 . . ?
C120 C121 C122 119.8(8) . . ?
C120 C121 H12B 120.1 . . ?
C122 C121 H12B 120.1 . . ?
N12 C122 C121 122.7(9) . . ?
N12 C122 H12C 118.6 . . ?
C121 C122 H12C 118.6 . . ?
N12 C123 C119 123.5(7) . . ?
N12 C123 C124 116.7(6) . . ?
C119 C123 C124 119.8(6) . . ?
N11 C124 C116 121.2(6) . . ?
N11 C124 C123 120.1(5) . . ?
C116 C124 C123 118.7(6) . . ?
C1 N1 C12 120.3(6) . . ?
C1 N1 Cd1 126.7(5) . . ?
C12 N1 Cd1 113.0(5) . . ?
C10 N2 C11 118.3(7) . . ?
C10 N2 Cd1 125.3(6) . . ?
C11 N2 Cd1 116.2(5) . . ?
C26 N3 C37 118.5(6) . . ?
C26 N3 Cd2 126.0(6) . . ?
C37 N3 Cd2 115.1(4) . . ?
C35 N4 C36 117.8(5) . . ?
C35 N4 Cd2 126.8(4) . . ?
C36 N4 Cd2 115.2(4) . . ?
C49 N5 C38 119.0(5) . . ?
C49 N5 Cd3 117.4(4) . . ?
C38 N5 Cd3 123.5(4) . . ?
C48 N6 C47 117.1(5) . . ?
C48 N6 Cd3 118.2(4) . . ?
C47 N6 Cd3 124.7(4) . . ?
C76 N7 C87 116.5(6) . . ?
C76 N7 Cd4 125.6(5) . . ?
C87 N7 Cd4 117.9(4) . . ?
C85 N8 C86 121.4(9) . . ?
C85 N8 Cd4 123.5(8) . . ?
C86 N8 Cd4 115.0(5) . . ?
C88 N9 C99 118.1(5) . . ?
C88 N9 Cd5 126.3(4) . . ?
C99 N9 Cd5 115.5(3) . . ?
C97 N10 C98 117.0(5) . . ?
C97 N10 Cd5 126.0(4) . . ?
C98 N10 Cd5 116.9(4) . . ?
C113 N11 C124 119.2(5) . . ?
C113 N11 Cd6 125.1(5) . . ?
C124 N11 Cd6 115.5(4) . . ?
C122 N12 C123 117.4(7) . . ?
C122 N12 Cd6 126.4(6) . . ?
C123 N12 Cd6 115.9(4) . . ?
C13 O1 Cd1 91.0(4) . . ?
C13 O2 Cd1 92.2(4) . . ?
C20 O3 C16 124.6(6) . . ?
C22 O4 Cd1 97.3(4) . 1_455 ?
C22 O5 Cd1 87.4(4) . 1_455 ?
C18 O6 C23 121.1(6) . . ?
C25 O7 Cd2 89.7(4) . . ?
C25 O8 Cd2 93.8(5) . . ?
C50 O9 Cd4 114.6(6) . 1_455 ?
C53 O11 C57 119.8(6) . . ?
C59 O12 Cd2 131.0(4) . . ?
C59 O12 Cd3 95.8(4) . . ?
Cd2 O12 Cd3 112.17(17) . . ?
C59 O13 Cd3 90.4(4) . . ?
C55 O14 C60 117.3(5) . . ?
C62 O15 Cd4 90.8(4) . . ?
C62 O16 Cd4 90.4(4) . . ?
C63 O17 Cd3 85.8(4) . . ?
C63 O18 Cd3 99.1(4) . . ?
C66 O19 C70 119.4(5) . . ?
C72 O20 Cd5 87.1(7) . . ?
C72 O21 Cd5 97.7(6) . . ?
C68 O22 C73 120.7(4) . . ?
C75 O23 Cd3 135.8(4) . 1_655 ?
C75 O24 Cd2 128.6(4) . 1_655 ?
C100 O25 Cd6 92.3(13) . 1_455 ?
C100 O26 Cd6 94.7(12) . 1_455 ?
C103 O27 C107 117.4(6) . . ?
C109 O28 Cd5 89.2(5) . . ?
C109 O29 Cd5 95.5(6) . . ?
C105 O30 C110 116.7(5) . . ?
C112 O31 Cd6 87.9(5) . . ?
C112 O32 Cd6 90.2(5) . . ?
Cd4 O1W H1WA 108.9 . . ?
Cd4 O1W H1WB 141.8 . . ?
H1WA O1W H1WB 108.9 . . ?
Cd6 O2W H2WA 109.4 . . ?
Cd6 O2W H2WB 119.1 . . ?
H2WA O2W H2WB 112.0 . . ?
Cd5 O3W H3WA 109.4 . . ?
Cd5 O3W H3WB 98.6 . . ?
H3WA O3W H3WB 111.1 . . ?

loop_
_geom_bond_atom_site_label_1
_geom_bond_atom_site_label_2
_geom_bond_distance
_geom_bond_site_symmetry_2
_geom_bond_publ_flag
Cd1 O4 2.277(5) 1_655 ?
Cd1 N1 2.302(6) . ?
Cd1 N2 2.303(6) . ?
Cd1 O2 2.336(5) . ?
Cd1 O1 2.355(5) . ?
Cd1 O5 2.455(5) 1_655 ?
Cd1 C13 2.685(6) . ?
Cd1 C22 2.707(7) 1_655 ?
Cd2 O24 2.188(5) 1_455 ?
Cd2 O12 2.271(5) . ?
Cd2 N3 2.312(5) . ?
Cd2 O8 2.336(5) . ?
Cd2 N4 2.343(5) . ?
Cd2 O7 2.430(6) . ?
Cd2 C25 2.733(8) . ?
Cd3 O18 2.272(4) . ?
Cd3 O12 2.348(5) . ?
Cd3 N6 2.353(5) . ?
Cd3 O23 2.360(4) 1_455 ?
Cd3 N5 2.394(5) . ?
Cd3 O13 2.514(5) . ?
Cd3 O17 2.550(5) . ?
Cd3 C63 2.759(6) . ?
Cd4 O9 2.242(6) 1_655 ?
Cd4 O1W 2.305(7) . ?
Cd4 N7 2.326(6) . ?
Cd4 O16 2.372(6) . ?
Cd4 O15 2.390(5) . ?
Cd4 N8 2.390(6) . ?
Cd4 C62 2.694(6) . ?
Cd5 O3W 2.292(5) . ?
Cd5 O21 2.337(6) . ?
Cd5 N10 2.348(5) . ?
Cd5 N9 2.358(5) . ?
Cd5 O29 2.387(6) . ?
Cd5 O28 2.515(6) . ?
Cd5 O20 2.543(10) . ?
Cd6 O26 2.316(13) 1_655 ?
Cd6 O2W 2.327(7) . ?
Cd6 N12 2.339(6) . ?
Cd6 N11 2.345(5) . ?
Cd6 O32 2.396(7) . ?
Cd6 O25 2.439(12) 1_655 ?
Cd6 O31 2.464(7) . ?
Cd6 C112 2.713(7) . ?
Cd6 C100 2.725(13) 1_655 ?
C1 N1 1.305(10) . ?
C1 C2 1.408(12) . ?
C1 H1A 0.9300 . ?
C2 C3 1.316(13) . ?
C2 H2A 0.9300 . ?
C3 C4 1.404(12) . ?
C3 H3A 0.9300 . ?
C4 C12 1.407(10) . ?
C4 C5 1.484(11) . ?
C5 C6 1.276(14) . ?
C5 H5A 0.9300 . ?
C6 C7 1.452(12) . ?
C6 H6A 0.9300 . ?
C7 C8 1.356(14) . ?
C7 C11 1.378(9) . ?
C8 C9 1.275(17) . ?
C8 H8A 0.9300 . ?
C9 C10 1.507(17) . ?
C9 H9A 0.9300 . ?
C10 N2 1.323(11) . ?
C10 H10 0.9300 . ?
C11 N2 1.352(9) . ?
C11 C12 1.451(10) . ?
C12 N1 1.351(8) . ?
C13 O2 1.238(8) . ?
C13 O1 1.250(8) . ?
C13 C14 1.512(8) . ?
C14 C15 1.353(8) . ?
C14 C19 1.392(9) . ?
C15 C16 1.423(8) . ?
C15 H15A 0.9300 . ?
C16 C17 1.354(10) . ?
C16 O3 1.385(8) . ?
C17 C18 1.354(10) . ?
C17 H17A 0.9300 . ?
C18 O6 1.381(9) . ?
C18 C19 1.408(9) . ?
C19 H19A 0.9300 . ?
C20 O3 1.360(10) . ?
C20 C21 1.523(16) . ?
C20 C22 1.550(9) . ?
C20 H20A 0.9800 . ?
C21 H21A 0.9600 . ?
C21 H21B 0.9600 . ?
C21 H21C 0.9600 . ?
C22 O4 1.203(9) . ?
C22 O5 1.256(9) . ?
C22 Cd1 2.707(6) 1_455 ?
C23 O6 1.437(10) . ?
C23 C25 1.476(12) . ?
C23 C24 1.529(11) . ?
C23 H23A 0.9800 . ?
C24 H24A 0.9600 . ?
C24 H24B 0.9600 . ?
C24 H24C 0.9600 . ?
C25 O7 1.263(10) . ?
C25 O8 1.272(8) . ?
C26 N3 1.331(9) . ?
C26 C27 1.385(12) . ?
C26 H26A 0.9300 . ?
C27 C28 1.351(13) . ?
C27 H27A 0.9300 . ?
C28 C29 1.399(11) . ?
C28 H28A 0.9300 . ?
C29 C30 1.408(12) . ?
C29 C37 1.416(8) . ?
C30 C31 1.367(12) . ?
C30 H30A 0.9300 . ?
C31 C32 1.409(10) . ?
C31 H31A 0.9300 . ?
C32 C36 1.403(10) . ?
C32 C33 1.427(10) . ?
C33 C34 1.341(11) . ?
C33 H33A 0.9300 . ?
C34 C35 1.395(10) . ?
C34 H34A 0.9300 . ?
C35 N4 1.336(8) . ?
C35 H35A 0.9300 . ?
C36 N4 1.376(7) . ?
C36 C37 1.411(8) . ?
C37 N3 1.383(9) . ?
C38 N5 1.349(8) . ?
C38 C39 1.432(10) . ?
C38 H38A 0.9300 . ?
C39 C40 1.312(12) . ?
C39 H39A 0.9300 . ?
C40 C41 1.423(11) . ?
C40 H40A 0.9300 . ?
C41 C49 1.407(8) . ?
C41 C42 1.417(12) . ?
C42 C43 1.291(13) . ?
C42 H42A 0.9300 . ?
C43 C44 1.450(11) . ?
C43 H43A 0.9300 . ?
C44 C48 1.412(9) . ?
C44 C45 1.424(11) . ?
C45 C46 1.345(12) . ?
C45 H45A 0.9300 . ?
C46 C47 1.374(11) . ?
C46 H46A 0.9300 . ?
C47 N6 1.362(8) . ?
C47 H47A 0.9300 . ?
C48 N6 1.346(8) . ?
C48 C49 1.440(8) . ?
C49 N5 1.345(8) . ?
C50 O10 1.205(13) . ?
C50 O9 1.209(11) . ?
C50 C51 1.493(11) . ?
C51 C52 1.354(11) . ?
C51 C56 1.412(11) . ?
C52 C53 1.388(10) . ?
C52 H52A 0.9300 . ?
C53 O11 1.360(9) . ?
C53 C54 1.406(8) . ?
C54 C55 1.382(9) . ?
C54 H54A 0.9300 . ?
C55 O14 1.353(8) . ?
C55 C56 1.433(9) . ?
C56 H56A 0.9300 . ?
C57 O11 1.452(8) . ?
C57 C59 1.536(9) . ?
C57 C58 1.544(13) . ?
C57 H57A 0.9800 . ?
C58 H58A 0.9600 . ?
C58 H58B 0.9600 . ?
C58 H58C 0.9600 . ?
C59 O13 1.194(7) . ?
C59 O12 1.290(7) . ?
C60 O14 1.442(7) . ?
C60 C62 1.517(9) . ?
C60 C61 1.521(9) . ?
C60 H60A 0.9800 . ?
C61 H61A 0.9600 . ?
C61 H61B 0.9600 . ?
C61 H61C 0.9600 . ?
C62 O15 1.213(7) . ?
C62 O16 1.261(7) . ?
C63 O18 1.245(8) . ?
C63 O17 1.256(8) . ?
C63 C64 1.505(8) . ?
C64 C69 1.394(8) . ?
C64 C65 1.401(8) . ?
C65 C66 1.363(8) . ?
C65 H65A 0.9300 . ?
C66 O19 1.366(7) . ?
C66 C67 1.391(8) . ?
C67 C68 1.365(7) . ?
C67 H67A 0.9300 . ?
C68 O22 1.380(7) . ?
C68 C69 1.418(8) . ?
C69 H69A 0.9300 . ?
C70 O19 1.427(7) . ?
C70 C71 1.490(11) . ?
C70 C72 1.552(10) . ?
C70 H70A 0.9800 . ?
C71 H71A 0.9600 . ?
C71 H71B 0.9600 . ?
C71 H71C 0.9600 . ?
C72 O21 1.203(11) . ?
C72 O20 1.226(11) . ?
C73 O22 1.452(7) . ?
C73 C74 1.508(9) . ?
C73 C75 1.537(7) . ?
C73 H73A 0.9800 . ?
C74 H74A 0.9600 . ?
C74 H74B 0.9600 . ?
C74 H74C 0.9600 . ?
C75 O23 1.223(8) . ?
C75 O24 1.252(8) . ?
C76 N7 1.311(9) . ?
C76 C77 1.341(11) . ?
C76 H76A 0.9300 . ?
C77 C78 1.343(13) . ?
C77 H77A 0.9300 . ?
C78 C79 1.435(13) . ?
C78 H78A 0.9300 . ?
C79 C87 1.345(11) . ?
C79 C80 1.404(13) . ?
C80 C81 1.335(16) . ?
C80 H80A 0.9300 . ?
C81 C82 1.477(16) . ?
C81 H81A 0.9300 . ?
C82 C83 1.419(16) . ?
C82 C86 1.424(12) . ?
C83 C84 1.360(19) . ?
C83 H83A 0.9300 . ?
C84 C85 1.455(17) . ?
C84 H84A 0.9300 . ?
C85 N8 1.295(11) . ?
C85 H85A 0.9300 . ?
C86 N8 1.306(11) . ?
C86 C87 1.475(11) . ?
C87 N7 1.380(9) . ?
C88 N9 1.327(8) . ?
C88 C89 1.361(9) . ?
C88 H88A 0.9300 . ?
C89 C90 1.354(10) . ?
C89 H89A 0.9300 . ?
C90 C91 1.379(9) . ?
C90 H90A 0.9300 . ?
C91 C99 1.414(8) . ?
C91 C92 1.449(10) . ?
C92 C93 1.367(11) . ?
C92 H92A 0.9300 . ?
C93 C94 1.414(10) . ?
C93 H93A 0.9300 . ?
C94 C95 1.401(10) . ?
C94 C98 1.408(8) . ?
C95 C96 1.399(12) . ?
C95 H95A 0.9300 . ?
C96 C97 1.358(10) . ?
C96 H96A 0.9300 . ?
C97 N10 1.353(8) . ?
C97 H97A 0.9300 . ?
C98 N10 1.358(7) . ?
C98 C99 1.428(8) . ?
C99 N9 1.367(7) . ?
C100 O25 1.12(2) . ?
C100 O26 1.26(2) . ?
C100 C101 1.525(17) . ?
C100 Cd6 2.725(13) 1_455 ?
C101 C106 1.315(13) . ?
C101 C102 1.419(15) . ?
C102 C103 1.357(13) . ?
C102 H10C 0.9300 . ?
C103 O27 1.358(11) . ?
C103 C104 1.375(10) . ?
C104 C105 1.392(10) . ?
C104 H10D 0.9300 . ?
C105 O30 1.358(8) . ?
C105 C106 1.407(11) . ?
C106 H10E 0.9300 . ?
C107 O27 1.406(14) . ?
C107 C109 1.506(10) . ?
C107 C108 1.510(12) . ?
C107 H10F 0.9800 . ?
C108 H10G 0.9600 . ?
C108 H10H 0.9600 . ?
C108 H10I 0.9600 . ?
C109 O29 1.225(12) . ?
C109 O28 1.234(11) . ?
C110 O30 1.442(8) . ?
C110 C111 1.535(9) . ?
C110 C112 1.557(9) . ?
C110 H11A 0.9800 . ?
C111 H11B 0.9600 . ?
C111 H11C 0.9600 . ?
C111 H11D 0.9600 . ?
C112 O31 1.227(10) . ?
C112 O32 1.264(10) . ?
C113 N11 1.291(8) . ?
C113 C114 1.388(10) . ?
C113 H11E 0.9300 . ?
C114 C115 1.358(11) . ?
C114 H11F 0.9300 . ?
C115 C116 1.385(10) . ?
C115 H11G 0.9300 . ?
C116 C124 1.419(9) . ?
C116 C117 1.432(11) . ?
C117 C118 1.344(13) . ?
C117 H11H 0.9300 . ?
C118 C119 1.381(12) . ?
C118 H11I 0.9300 . ?
C119 C123 1.399(10) . ?
C119 C120 1.406(12) . ?
C120 C121 1.394(14) . ?
C120 H12A 0.9300 . ?
C121 C122 1.404(14) . ?
C121 H12B 0.9300 . ?
C122 N12 1.334(10) . ?
C122 H12C 0.9300 . ?
C123 N12 1.383(9) . ?
C123 C124 1.429(9) . ?
C124 N11 1.341(8) . ?
O4 Cd1 2.277(5) 1_455 ?
O5 Cd1 2.455(5) 1_455 ?
O9 Cd4 2.242(6) 1_455 ?
O23 Cd3 2.360(4) 1_655 ?
O24 Cd2 2.188(5) 1_655 ?
O25 Cd6 2.439(12) 1_455 ?
O26 Cd6 2.316(13) 1_455 ?
O1W H1WA 0.8200 . ?
O1W H1WB 0.8263 . ?
O2W H2WA 0.8200 . ?
O2W H2WB 0.8096 . ?
O3W H3WA 0.8200 . ?
O3W H3WB 0.8126 . ?
